data_4330024
loop_
_publ_author_name
'Pere Mir\'o'
'Jie Ling'
'Jie Qiu'
'Peter C. Burns'
'Laura Gagliardi'
'Christopher J. Cramer'

_publ_section_title
;
 Experimental and Computational Study of a New Wheel-Shaped
 {[W5O21]3[(UVIO2)2(\m-O2)]3}30- Polyoxometalate
;
_journal_name_full 'Inorganic Chemistry'
_journal_page_first 8784
_journal_page_last 8790
_journal_paper_doi 10.1021/ic3005536
_journal_volume 51
_journal_year 2012
_chemical_formula_moiety Na[(UO2)6(O2)3(W5O21)3](H2O)38
_chemical_formula_sum 'Na O119 U6 W15'
_chemical_formula_weight 6112.92
_chemical_name_common U6w15
_chemical_name_systematic
; 
 ? 
;
_space_group_IT_number 2
_symmetry_cell_setting triclinic
_symmetry_space_group_name_Hall '-P 1'
_symmetry_space_group_name_H-M 'P -1'
_atom_sites_solution_hydrogens none
_atom_sites_solution_primary direct
_atom_sites_solution_secondary difmap
_audit_creation_method SHELXL-97
_cell_angle_alpha 65.962(2)
_cell_angle_beta 87.062(2)
_cell_angle_gamma 85.706(2)
_cell_formula_units_Z 4
_cell_length_a 18.675(3)
_cell_length_b 25.903(5)
_cell_length_c 29.294(5)
_cell_measurement_reflns_used 42635
_cell_measurement_temperature 296(2)
_cell_measurement_theta_max 24.53
_cell_measurement_theta_min 1.32
_cell_volume 12902(4)
_computing_cell_refinement 'SMART SAINT'
_computing_data_collection SMART
_computing_data_reduction SAINT
_computing_molecular_graphics 'SHELXP-97 (Sheldrick, 1997)'
_computing_publication_material 'SHELCIF-97 (Sheldrick, 2000)'
_computing_structure_refinement 'SHELXL-97 (Sheldrick, 1997)'
_computing_structure_solution 'SHELXS-97 (Sheldrick, 1990)'
_diffrn_ambient_temperature 296(2)
_diffrn_detector_area_resol_mean 0
_diffrn_measured_fraction_theta_full 0.990
_diffrn_measured_fraction_theta_max 0.990
_diffrn_measurement_device_type 'Bruker APEX'
_diffrn_measurement_method '0.3 wide w/ exposures'
_diffrn_radiation_monochromator graphite
_diffrn_radiation_source 'fine-focus sealed tube'
_diffrn_radiation_type MoK\a
_diffrn_radiation_wavelength 0.71073
_diffrn_reflns_av_R_equivalents 0.0000
_diffrn_reflns_av_sigmaI/netI 0.4772
_diffrn_reflns_limit_h_max 21
_diffrn_reflns_limit_h_min -21
_diffrn_reflns_limit_k_max 30
_diffrn_reflns_limit_k_min -27
_diffrn_reflns_limit_l_max 34
_diffrn_reflns_limit_l_min 0
_diffrn_reflns_number 42635
_diffrn_reflns_theta_full 24.53
_diffrn_reflns_theta_max 24.53
_diffrn_reflns_theta_min 1.32
_diffrn_standards_decay_% 0
_diffrn_standards_interval_count N/A
_diffrn_standards_interval_time N/A
_diffrn_standards_number N/A
_exptl_absorpt_coefficient_mu 20.920
_exptl_absorpt_correction_T_max 0.631
_exptl_absorpt_correction_T_min 0.401
_exptl_absorpt_correction_type multi-scan
_exptl_absorpt_process_details SADABS
_exptl_crystal_colour yellow
_exptl_crystal_density_diffrn 3.147
_exptl_crystal_density_meas ?
_exptl_crystal_description prism
_exptl_crystal_F_000 10500
_exptl_crystal_size_max 0.046
_exptl_crystal_size_mid 0.038
_exptl_crystal_size_min 0.022
_refine_diff_density_max 3.749
_refine_diff_density_min -5.867
_refine_diff_density_rms 0.857
_refine_ls_extinction_method none
_refine_ls_goodness_of_fit_ref 1.046
_refine_ls_hydrogen_treatment none
_refine_ls_matrix_type full
_refine_ls_number_parameters 1369
_refine_ls_number_reflns 42635
_refine_ls_number_restraints 0
_refine_ls_restrained_S_all 1.046
_refine_ls_R_factor_all 0.3056
_refine_ls_R_factor_gt 0.1385
_refine_ls_shift/su_max 0.117
_refine_ls_shift/su_mean 0.001
_refine_ls_structure_factor_coef Fsqd
_refine_ls_weighting_details 'calc w=1/[\s^2^(Fo^2^)+(0.1548P)^2^+0.0000P] where P=(Fo^2^+2Fc^2^)/3'
_refine_ls_weighting_scheme calc
_refine_ls_wR_factor_gt 0.2985
_refine_ls_wR_factor_ref 0.3576
_reflns_number_gt 17045
_reflns_number_total 42635
_reflns_threshold_expression >2sigma(I)
_cod_data_source_file ic3005536_si_001.cif
_cod_data_source_block test
_cod_depositor_comments
;
The following automatic conversions were performed:

'_exptl_crystal_density_meas' value 'n/a' was changed to '?' - the
value is perceived as not measured.

Automatic conversion script
Id: cif_fix_values 3008 2015-01-20 13:52:24Z robertas 
;
_cod_database_code 4330024

loop_
_symmetry_equiv_pos_as_xyz
'x, y, z'
'-x, -y, -z'

loop_
_atom_site_label
_atom_site_type_symbol
_atom_site_fract_x
_atom_site_fract_y
_atom_site_fract_z
_atom_site_U_iso_or_equiv
_atom_site_adp_type
_atom_site_occupancy
_atom_site_symmetry_multiplicity
_atom_site_calc_flag
_atom_site_refinement_flags
U1 U 0.08075(12) 0.33249(10) 0.30650(9) 0.0176(6) Uani 1 1 d .
U2 U -0.00122(13) 0.18781(10) 0.66993(9) 0.0223(6) Uani 1 1 d .
U3 U 0.33859(13) 0.23018(10) 0.10986(9) 0.0201(6) Uani 1 1 d .
U4 U 0.25343(13) 0.33138(10) 0.39821(9) 0.0188(6) Uani 1 1 d .
U5 U 0.80093(13) 0.17389(10) 0.10912(9) 0.0216(6) Uani 1 1 d .
U6 U -0.23523(13) 0.21059(10) 0.55090(9) 0.0218(6) Uani 1 1 d .
U7 U 0.77770(16) 0.24236(12) -0.09535(10) 0.0380(8) Uani 1 1 d .
U8 U -0.19156(12) 0.27156(10) 0.39479(9) 0.0177(6) Uani 1 1 d .
U9 U 0.32260(13) 0.28046(10) -0.04641(10) 0.0240(6) Uani 1 1 d .
U10 U 0.60765(12) 0.17309(10) 0.19637(9) 0.0176(6) Uani 1 1 d .
U11 U 0.20407(13) 0.24652(10) 0.60470(9) 0.0217(6) Uani 1 1 d .
U12 U 0.57224(17) 0.29289(13) -0.16293(11) 0.0454(9) Uani 1 1 d .
W1 W -0.11806(13) 0.15655(10) 0.36377(10) 0.0182(6) Uani 1 1 d .
W2 W 0.38238(14) 0.34657(11) 0.13934(10) 0.0208(7) Uani 1 1 d .
W3 W 0.42647(13) 0.18919(10) 0.22203(10) 0.0175(6) Uani 1 1 d .
W4 W -0.09358(13) 0.31450(10) 0.28224(10) 0.0162(6) Uani 1 1 d .
W5 W -0.18203(14) 0.16145(11) 0.67420(10) 0.0214(7) Uani 1 1 d .
W6 W 0.35401(14) 0.07874(11) 0.18058(10) 0.0213(7) Uani 1 1 d .
W7 W 0.33313(14) 0.30550(11) 0.51102(10) 0.0207(7) Uani 1 1 d .
W8 W -0.03669(14) 0.46155(11) 0.26294(11) 0.0259(7) Uani 1 1 d .
W9 W 0.54724(13) 0.31405(10) 0.18716(10) 0.0174(6) Uani 1 1 d .
W10 W 0.04814(13) 0.19059(11) 0.31822(10) 0.0185(6) Uani 1 1 d .
W11 W 0.24048(15) 0.45180(11) 0.43320(10) 0.0252(7) Uani 1 1 d .
W12 W 0.35950(15) 0.42784(11) -0.11082(11) 0.0287(7) Uani 1 1 d .
W13 W -0.19189(14) 0.42286(10) 0.32587(10) 0.0187(6) Uani 1 1 d .
W14 W -0.17449(14) 0.06281(11) 0.60578(10) 0.0231(7) Uani 1 1 d .
W15 W -0.03250(14) 0.04876(11) 0.67598(11) 0.0261(7) Uani 1 1 d .
W16 W 0.51361(14) 0.04332(11) 0.23524(11) 0.0255(7) Uani 1 1 d .
W17 W 0.20381(16) 0.39887(11) 0.55664(10) 0.0291(7) Uani 1 1 d .
W18 W 0.90067(15) 0.19361(11) 0.00100(11) 0.0304(8) Uani 1 1 d .
W19 W 0.32043(15) 0.14359(11) 0.57949(10) 0.0270(7) Uani 1 1 d .
W20 W 0.82777(14) 0.04861(11) 0.08232(11) 0.0245(7) Uani 1 1 d .
W21 W 0.35040(15) 0.19298(11) 0.45561(10) 0.0247(7) Uani 1 1 d .
W22 W -0.12564(15) 0.29989(12) 0.67382(11) 0.0278(7) Uani 1 1 d .
W23 W 0.81602(17) 0.08999(12) -0.04146(11) 0.0338(8) Uani 1 1 d .
W24 W -0.26930(16) 0.31127(12) 0.60684(11) 0.0298(7) Uani 1 1 d .
W25 W 0.87532(18) 0.31243(12) 0.04982(12) 0.0405(9) Uani 1 1 d .
W26 W 0.85821(18) 0.35346(12) -0.07385(13) 0.0457(10) Uani 1 1 d .
W27 W 0.38640(18) 0.31668(13) -0.16785(11) 0.0403(9) Uani 1 1 d .
W28 W 0.50957(17) 0.43617(13) -0.18106(12) 0.0427(9) Uani 1 1 d .
W29 W 0.3277(2) 0.16522(14) -0.08731(13) 0.0507(10) Uani 1 1 d .
W30 W 0.4754(2) 0.17278(16) -0.15877(14) 0.0617(12) Uani 1 1 d .
Na1 Na 0.0254(14) 0.0377(10) 0.4011(10) 0.035(7) Uani 1 1 d .
Na2 Na 0.5080(16) 0.4683(14) 0.1056(13) 0.072(11) Uani 1 1 d .
O1 O -0.2369(18) 0.2256(14) 0.6270(13) 0.008(9) Uiso 1 1 d .
O2 O -0.1446(17) 0.4563(13) 0.2612(12) -0.001(8) Uiso 1 1 d .
O3 O 0.0805(19) 0.2077(14) 0.2587(13) 0.010(9) Uiso 1 1 d .
O4 O 0.4221(17) 0.2282(13) 0.0898(12) 0.002(8) Uiso 1 1 d .
O5 O 0.0365(17) 0.3170(13) 0.3657(12) 0.004(8) Uiso 1 1 d .
O6 O 0.6369(18) 0.1535(14) 0.2596(13) 0.007(9) Uiso 1 1 d .
O7 O 0.180(2) 0.5092(16) 0.4218(14) 0.021(10) Uiso 1 1 d .
O8 O -0.0754(16) 0.4200(12) 0.3392(11) -0.005(7) Uiso 1 1 d .
O9 O 0.338(2) 0.3751(15) -0.0484(14) 0.018(10) Uiso 1 1 d .
O10 O 0.380(2) 0.1322(16) 0.6257(15) 0.025(11) Uiso 1 1 d .
O11 O 0.3400(18) 0.2713(14) 0.4679(13) 0.009(9) Uiso 1 1 d .
O12 O 0.5758(19) 0.3832(15) 0.1522(13) 0.012(9) Uiso 1 1 d .
O13 O 0.2699(19) 0.0761(14) 0.2124(13) 0.012(9) Uiso 1 1 d .
O14 O 0.421(2) 0.3229(15) 0.5175(14) 0.018(10) Uiso 1 1 d .
O15 O 0.550(2) 0.2670(15) -0.0947(14) 0.018(10) Uiso 1 1 d .
O16 O 0.2390(18) 0.1815(14) 0.3557(13) 0.009(9) Uiso 1 1 d .
O17 O 0.256(2) 0.3977(15) 0.6033(14) 0.018(10) Uiso 1 1 d .
O18 O 0.149(2) 0.2520(16) 0.5544(14) 0.020(10) Uiso 1 1 d .
O19 O -0.2606(19) 0.2718(14) 0.4689(13) 0.011(9) Uiso 1 1 d .
O20 O 0.8853(18) 0.2352(14) 0.0414(12) 0.005(8) Uiso 1 1 d .
O21 O 0.1615(17) 0.3937(13) 0.4872(12) 0.002(8) Uiso 1 1 d .
O22 O 0.371(2) 0.1544(16) 0.1944(14) 0.020 Uiso 1 1 d .
O23 O 0.3876(18) 0.1787(14) 0.2784(13) 0.007(9) Uiso 1 1 d .
O24 O -0.1537(16) 0.3129(12) 0.5977(11) -0.005(7) Uiso 1 1 d .
O25 O 0.619(2) 0.2769(15) 0.1696(14) 0.018(10) Uiso 1 1 d .
O26 O -0.0051(18) 0.2719(14) 0.2898(12) 0.006(8) Uiso 1 1 d .
O27 O 0.494(2) 0.1309(16) 0.2305(14) 0.019(10) Uiso 1 1 d .
O28 O -0.1236(19) 0.3238(15) 0.2253(14) 0.014(9) Uiso 1 1 d .
O29 O 0.386(2) 0.1705(17) 0.5215(15) 0.028(11) Uiso 1 1 d .
O30 O 0.7225(19) 0.1348(14) 0.1775(13) 0.010(9) Uiso 1 1 d .
O31 O 0.2972(17) 0.3673(13) 0.4552(12) 0.003(8) Uiso 1 1 d .
O32 O 0.278(2) 0.2395(17) 0.4076(15) 0.027(11) Uiso 1 1 d .
O33 O -0.134(2) 0.0115(16) 0.5854(15) 0.021(10) Uiso 1 1 d .
O34 O 0.356(2) 0.0196(16) 0.1619(14) 0.021(10) Uiso 1 1 d .
O35 O 0.402(2) 0.4184(16) 0.1056(14) 0.020(10) Uiso 1 1 d .
O36 O -0.208(2) 0.3634(15) 0.3883(14) 0.018(10) Uiso 1 1 d .
O37 O 0.2865(18) 0.2263(14) 0.0391(13) 0.007(9) Uiso 1 1 d .
O38 O -0.0191(19) 0.1809(14) 0.3844(13) 0.010(9) Uiso 1 1 d .
O39 O 0.4543(19) 0.2595(15) -0.1732(13) 0.013(9) Uiso 1 1 d .
O40 O 0.4927(19) 0.3203(14) 0.1208(13) 0.011(9) Uiso 1 1 d .
O41 O 0.577(2) 0.1883(19) 0.1316(17) 0.042(13) Uiso 1 1 d .
O42 O 0.772(2) 0.0803(17) 0.1220(15) 0.027(11) Uiso 1 1 d .
O43 O -0.1594(17) 0.3443(13) 0.3185(12) 0.003(8) Uiso 1 1 d .
O44 O 0.417(2) 0.2653(16) -0.0325(15) 0.024(11) Uiso 1 1 d .
O45 O 0.313(2) 0.0711(18) 0.5851(16) 0.032(12) Uiso 1 1 d .
O46 O 0.754(2) 0.0963(16) 0.0246(15) 0.022(10) Uiso 1 1 d .
O47 O -0.268(2) 0.3878(19) 0.5814(18) 0.044(14) Uiso 1 1 d .
O48 O 0.927(2) 0.3618(18) -0.1169(16) 0.035(12) Uiso 1 1 d .
O49 O 0.3432(18) 0.1258(14) 0.4520(13) 0.010(9) Uiso 1 1 d .
O50 O -0.232(2) 0.2990(15) 0.6699(14) 0.018(10) Uiso 1 1 d .
O51 O 0.383(2) 0.2578(16) 0.1785(14) 0.020(10) Uiso 1 1 d .
O52 O 0.4134(19) 0.0424(14) 0.2445(13) 0.010(9) Uiso 1 1 d .
O53 O 0.854(2) 0.1654(16) -0.0375(14) 0.019(10) Uiso 1 1 d .
O54 O 0.302(2) 0.3509(17) 0.1665(15) 0.028(11) Uiso 1 1 d .
O55 O 0.330(2) 0.3582(17) 0.3552(16) 0.029(11) Uiso 1 1 d .
O56 O 0.178(2) -0.0085(16) 0.6168(14) 0.019(10) Uiso 1 1 d .
O57 O -0.206(2) 0.4836(17) 0.3382(15) 0.026(11) Uiso 1 1 d .
O58 O 0.262(2) 0.4448(15) 0.4986(14) 0.017(10) Uiso 1 1 d .
O59 O 0.569(2) 0.2971(16) 0.2518(15) 0.024(11) Uiso 1 1 d .
O60 O 0.182(2) 0.3045(15) 0.4444(14) 0.018(10) Uiso 1 1 d .
O61 O 0.236(2) 0.1511(17) 0.6113(16) 0.030(12) Uiso 1 1 d .
O62 O -0.189(2) 0.1521(16) 0.3248(15) 0.023(11) Uiso 1 1 d .
O63 O -0.331(2) 0.1941(17) 0.5600(16) 0.029(11) Uiso 1 1 d .
O64 O 0.2808(19) -0.0079(15) 0.7871(13) 0.013(9) Uiso 1 1 d .
O65 O -0.2858(18) 0.3204(14) 0.2556(13) 0.009(9) Uiso 1 1 d .
O66 O -0.358(2) 0.2989(17) 0.6246(16) 0.031(12) Uiso 1 1 d .
O67 O -0.015(2) 0.2121(16) 0.6027(14) 0.020(10) Uiso 1 1 d .
O68 O -0.272(2) 0.3066(17) 0.5430(16) 0.029(11) Uiso 1 1 d .
O69 O -0.202(2) 0.1278(17) 0.6327(15) 0.026(11) Uiso 1 1 d .
O70 O 0.451(2) 0.1708(15) -0.0869(14) 0.018(10) Uiso 1 1 d .
O71 O 0.117(2) 0.3460(16) 0.2456(15) 0.021(10) Uiso 1 1 d .
O72 O 0.524(2) -0.0152(16) 0.2198(14) 0.018(10) Uiso 1 1 d .
O73 O 0.837(2) 0.2531(19) -0.1458(17) 0.041(13) Uiso 1 1 d .
O74 O -0.125(2) 0.3761(17) 0.6468(16) 0.030(12) Uiso 1 1 d .
O75 O 0.870(2) 0.1487(19) 0.1553(17) 0.043(13) Uiso 1 1 d .
O76 O 0.257(2) 0.2406(17) 0.6559(16) 0.031(12) Uiso 1 1 d .
O77 O 0.918(2) 0.3418(16) -0.0201(15) 0.021(10) Uiso 1 1 d .
O78 O -0.126(2) 0.2845(19) 0.7373(18) 0.044(14) Uiso 1 1 d .
O79 O 0.815(2) 0.2671(17) 0.0988(15) 0.027(11) Uiso 1 1 d .
O80 O -0.1322(19) 0.0302(15) 0.6723(14) 0.013(9) Uiso 1 1 d .
O81 O 0.053(2) 0.4289(17) 0.2869(16) 0.031(12) Uiso 1 1 d .
O82 O 0.322(2) 0.0678(19) 0.3124(18) 0.043(13) Uiso 1 1 d .
O83 O -0.0453(19) 0.1704(15) 0.3074(14) 0.014(9) Uiso 1 1 d .
O84 O 0.406(2) 0.4518(19) -0.1767(17) 0.040(13) Uiso 1 1 d .
O85 O 0.475(2) 0.3938(18) -0.1004(17) 0.038(13) Uiso 1 1 d .
O86 O 0.717(2) 0.2345(18) -0.0432(16) 0.035(12) Uiso 1 1 d .
O87 O 0.780(2) -0.0120(17) 0.0949(16) 0.029(11) Uiso 1 1 d .
O88 O 0.205(2) -0.0791(18) 0.7385(17) 0.037(12) Uiso 1 1 d .
O89 O -0.126(2) 0.2147(16) 0.6863(14) 0.019(10) Uiso 1 1 d .
O90 O -0.042(2) 0.3773(16) 0.2704(15) 0.024(11) Uiso 1 1 d .
O91 O 0.7894(19) 0.3229(15) -0.0040(13) 0.012(9) Uiso 1 1 d .
O92 O -0.043(3) 0.527(2) 0.2681(18) 0.045(14) Uiso 1 1 d .
O93 O -0.130(2) 0.2466(16) 0.3281(15) 0.024(11) Uiso 1 1 d .
O94 O 0.251(2) 0.2348(18) 0.1335(17) 0.036(12) Uiso 1 1 d .
O95 O 0.146(2) 0.0821(15) 0.2880(14) 0.017(10) Uiso 1 1 d .
O96 O 0.783(2) 0.3402(17) -0.1092(16) 0.031(12) Uiso 1 1 d .
O97 O -0.201(2) 0.1218(17) 0.5457(16) 0.029(11) Uiso 1 1 d .
O98 O 0.366(2) 0.1746(17) -0.1530(16) 0.030(12) Uiso 1 1 d .
O99 O -0.024(2) 0.0133(17) 0.7389(16) 0.030(12) Uiso 1 1 d .
O100 O -0.062(2) 0.0977(16) 0.6010(15) 0.024(11) Uiso 1 1 d .
O101 O -0.247(2) 0.2147(16) 0.4707(15) 0.021(10) Uiso 1 1 d .
O102 O 0.1014(19) 0.2362(15) 0.6610(13) 0.012(9) Uiso 1 1 d .
O103 O 0.871(2) 0.2652(17) -0.0518(16) 0.031(12) Uiso 1 1 d .
O104 O 0.469(2) 0.0898(16) 0.1574(14) 0.019(10) Uiso 1 1 d .
O105 O -0.168(2) 0.1722(17) 0.4172(15) 0.029(11) Uiso 1 1 d .
O106 O 0.332(2) 0.1372(16) 0.1187(15) 0.022(10) Uiso 1 1 d .
O107 O 0.7265(19) 0.1953(15) 0.1661(14) 0.014(9) Uiso 1 1 d .
O108 O -0.089(2) 0.5110(19) 0.3795(17) 0.041(13) Uiso 1 1 d .
O109 O 0.253(2) 0.1753(16) 0.5075(15) 0.023(11) Uiso 1 1 d .
O110 O 0.901(2) 0.0191(17) 0.1202(16) 0.032(12) Uiso 1 1 d .
O111 O 0.316(3) 0.232(2) 0.5575(18) 0.045(14) Uiso 1 1 d .
O112 O 0.269(2) 0.4558(19) -0.1332(17) 0.039(13) Uiso 1 1 d .
O113 O -0.238(2) 0.1290(19) 0.7311(17) 0.041(13) Uiso 1 1 d .
O114 O 0.354(2) 0.3308(16) 0.0920(15) 0.024(11) Uiso 1 1 d .
O115 O 0.208(2) 0.4284(15) 0.3863(14) 0.016(10) Uiso 1 1 d .
O116 O 0.075(2) 0.4517(17) 0.3655(15) 0.027(11) Uiso 1 1 d .
O117 O -0.028(2) 0.2868(19) 0.6611(17) 0.039(13) Uiso 1 1 d .
O118 O 0.599(2) 0.0741(17) 0.2099(16) 0.031(12) Uiso 1 1 d .
O119 O 0.872(2) 0.0528(17) 0.0184(16) 0.029(11) Uiso 1 1 d .
O120 O 0.520(2) 0.4614(18) -0.2440(16) 0.034(12) Uiso 1 1 d .
O121 O 0.1774(19) 0.3711(14) 0.3282(13) 0.010(9) Uiso 1 1 d .
O122 O 0.352(2) 0.3533(15) -0.1255(14) 0.018(10) Uiso 1 1 d .
O123 O 0.265(2) 0.4273(19) 0.2384(18) 0.043(13) Uiso 1 1 d .
O124 O 0.295(2) 0.2891(15) 0.0277(14) 0.016(10) Uiso 1 1 d .
O125 O 0.331(3) 0.063(3) -0.161(2) 0.08(2) Uiso 1 1 d .
O126 O 0.445(2) 0.3326(18) 0.1976(17) 0.037(13) Uiso 1 1 d .
O127 O 0.1082(19) 0.2341(15) 0.3386(14) 0.014(9) Uiso 1 1 d .
O128 O 0.140(2) 0.4535(17) 0.5503(15) 0.027(11) Uiso 1 1 d .
O129 O -0.028(5) -0.049(4) 0.468(3) 0.15(3) Uiso 1 1 d .
O130 O -0.214(2) 0.4450(18) 0.1900(17) 0.036(12) Uiso 1 1 d .
O131 O -0.092(2) 0.0837(16) 0.3976(14) 0.019(10) Uiso 1 1 d .
O132 O 0.126(2) 0.1809(17) 0.6632(15) 0.028(11) Uiso 1 1 d .
O133 O 0.500(3) 0.013(2) 0.1117(19) 0.052(15) Uiso 1 1 d .
O134 O 0.728(2) 0.1995(16) 0.0678(15) 0.024(11) Uiso 1 1 d .
O135 O -0.143(2) 0.2298(18) 0.5437(17) 0.035(12) Uiso 1 1 d .
O136 O -0.276(2) 0.2725(18) 0.3660(16) 0.036(12) Uiso 1 1 d .
O137 O 0.081(2) 0.1268(16) 0.3489(15) 0.025(11) Uiso 1 1 d .
O138 O 0.261(2) 0.3237(19) 0.5612(17) 0.038(13) Uiso 1 1 d .
O139 O 0.381(2) 0.4807(16) -0.0948(15) 0.023(11) Uiso 1 1 d .
O140 O 0.032(2) 0.1018(18) 0.6614(17) 0.038(13) Uiso 1 1 d .
O141 O 0.298(2) 0.2858(19) 0.2716(17) 0.039(13) Uiso 1 1 d .
O142 O 0.629(2) 0.0851(19) 0.1078(18) 0.043(13) Uiso 1 1 d .
O143 O 0.117(3) 0.011(2) 0.776(2) 0.071(18) Uiso 1 1 d .
O144 O 0.350(3) 0.449(2) 0.013(2) 0.063(17) Uiso 1 1 d .
O145 O 0.187(3) 0.114(2) 0.750(2) 0.076(19) Uiso 1 1 d .
O146 O 0.508(2) 0.2272(17) 0.2166(16) 0.032(12) Uiso 1 1 d .
O147 O 0.428(2) 0.2885(19) 0.3191(17) 0.040(13) Uiso 1 1 d .
O148 O 0.744(2) 0.3219(17) 0.1532(16) 0.031(12) Uiso 1 1 d .
O149 O 0.063(2) -0.1000(18) 0.7398(16) 0.033(12) Uiso 1 1 d .
O150 O 0.384(2) 0.5666(19) -0.2157(17) 0.041(13) Uiso 1 1 d .
O151 O 0.641(3) 0.022(2) 0.0403(18) 0.047(14) Uiso 1 1 d .
O152 O -0.024(3) 0.201(2) 0.5336(18) 0.049(14) Uiso 1 1 d .
O153 O 0.155(2) 0.3347(19) 0.5937(17) 0.042(13) Uiso 1 1 d .
O154 O -0.274(2) 0.0877(18) 0.3267(17) 0.036(12) Uiso 1 1 d .
O155 O -0.170(2) 0.0515(19) 0.4856(17) 0.042(13) Uiso 1 1 d .
O156 O 0.013(3) 0.161(2) 0.7382(18) 0.046(14) Uiso 1 1 d .
O157 O -0.102(2) 0.2686(16) 0.4201(15) 0.025(11) Uiso 1 1 d .
O158 O 0.869(2) 0.1318(18) 0.0592(17) 0.038(13) Uiso 1 1 d .
O159 O 0.137(3) 0.568(2) 0.491(2) 0.061(16) Uiso 1 1 d .
O160 O 0.470(2) 0.3576(18) -0.1785(16) 0.033(12) Uiso 1 1 d .
O161 O 0.540(2) 0.4916(19) -0.1658(17) 0.042(13) Uiso 1 1 d .
O162 O 0.410(2) 0.4068(18) 0.2400(16) 0.034(12) Uiso 1 1 d .
O163 O -0.169(3) -0.005(2) 0.778(2) 0.060(16) Uiso 1 1 d .
O164 O -0.073(3) 0.436(2) 0.683(2) 0.064(17) Uiso 1 1 d .
O165 O 0.998(3) 0.185(3) -0.005(2) 0.08(2) Uiso 1 1 d .
O166 O 0.586(2) 0.3168(18) -0.2262(17) 0.039(13) Uiso 1 1 d .
O167 O 0.027(3) 0.267(3) 0.479(2) 0.08(2) Uiso 1 1 d .
O168 O -0.261(3) 0.039(2) 0.628(2) 0.062(16) Uiso 1 1 d .
O169 O 0.017(2) 0.3320(18) 0.5529(17) 0.038(13) Uiso 1 1 d .
O170 O 0.277(2) 0.5619(18) -0.0832(16) 0.033(12) Uiso 1 1 d .
O171 O 1.063(4) 0.306(3) -0.030(3) 0.12(3) Uiso 1 1 d .
O172 O 0.560(3) 0.196(2) -0.150(2) 0.060(16) Uiso 1 1 d .
O173 O -0.041(3) 0.149(2) 0.479(2) 0.077(19) Uiso 1 1 d .
O174 O 0.318(3) -0.013(2) 0.681(2) 0.064(17) Uiso 1 1 d .
O175 O -0.021(3) 0.485(2) 0.1958(19) 0.055(15) Uiso 1 1 d .
O176 O 0.688(2) 0.2427(18) -0.1503(16) 0.034(12) Uiso 1 1 d .
O177 O 0.530(2) 0.0176(19) 0.3003(17) 0.040(13) Uiso 1 1 d .
O178 O 0.836(3) 0.424(2) -0.083(2) 0.073(18) Uiso 1 1 d .
O179 O 0.635(3) 0.312(3) 0.067(2) 0.09(2) Uiso 1 1 d .
O180 O 0.086(3) 0.146(2) 0.558(2) 0.059(16) Uiso 1 1 d .
O181 O -0.191(2) 0.2175(18) 0.2336(16) 0.035(12) Uiso 1 1 d .
O182 O 0.698(2) 0.3039(18) -0.1517(17) 0.037(13) Uiso 1 1 d .
O183 O 0.197(2) 0.3126(19) 0.3346(17) 0.039(13) Uiso 1 1 d .
O184 O 0.498(4) 0.106(3) -0.135(3) 0.10(2) Uiso 1 1 d .
O185 O 0.341(2) 0.2539(17) -0.1119(16) 0.031(12) Uiso 1 1 d .
O186 O 0.751(3) 0.146(2) -0.087(2) 0.061(16) Uiso 1 1 d .
O187 O 0.331(4) 0.094(3) -0.056(3) 0.10(2) Uiso 1 1 d .
O188 O 0.481(3) 0.187(3) -0.222(2) 0.09(2) Uiso 1 1 d .
O189 O 0.772(3) 0.054(2) -0.164(2) 0.066(17) Uiso 1 1 d .
O190 O 0.847(3) 0.380(3) 0.041(2) 0.09(2) Uiso 1 1 d .
O191 O 0.227(2) 0.2985(18) -0.0634(16) 0.034(12) Uiso 1 1 d .
O192 O 0.053(4) 0.358(3) 0.660(3) 0.10(2) Uiso 1 1 d .
O193 O 0.957(3) 0.295(2) 0.081(2) 0.066(17) Uiso 1 1 d .
O194 O 0.720(3) 0.436(3) -0.184(2) 0.09(2) Uiso 1 1 d .
O195 O 0.883(3) 0.086(2) -0.086(2) 0.063(17) Uiso 1 1 d .
O196 O -0.196(3) 0.568(2) 0.213(2) 0.065(17) Uiso 1 1 d .
O197 O -0.090(2) 0.1152(18) 0.6858(16) 0.036(12) Uiso 1 1 d .
O198 O 0.134(3) 0.513(3) 0.224(2) 0.08(2) Uiso 1 1 d .
O199 O 0.337(3) 0.343(2) -0.2214(19) 0.056(15) Uiso 1 1 d .
O200 O 0.642(4) -0.107(3) 0.272(3) 0.14(3) Uiso 1 1 d .
O201 O 0.591(3) 0.384(2) -0.162(2) 0.060(16) Uiso 1 1 d .
O202 O 0.025(3) 0.452(2) 0.463(2) 0.064(17) Uiso 1 1 d .
O203 O 0.196(3) 0.421(2) 0.172(2) 0.076(19) Uiso 1 1 d .
O204 O -0.349(4) 0.068(3) 0.695(3) 0.10(2) Uiso 1 1 d .
O205 O 0.322(3) 0.482(2) 0.4042(18) 0.046(14) Uiso 1 1 d .
O206 O 0.508(3) 0.196(2) 0.539(2) 0.069(18) Uiso 1 1 d .
O207 O 0.488(3) 0.060(2) -0.018(2) 0.079(19) Uiso 1 1 d .
O208 O 0.637(3) 0.020(3) -0.076(2) 0.09(2) Uiso 1 1 d .
O209 O 0.228(3) 0.076(2) 0.413(2) 0.075(19) Uiso 1 1 d .
O210 O 0.767(3) 0.030(2) -0.0365(19) 0.057(16) Uiso 1 1 d .
O211 O 0.314(4) 0.492(3) 0.121(3) 0.10(2) Uiso 1 1 d .
O212 O -0.069(3) 0.368(2) 0.455(2) 0.063(16) Uiso 1 1 d .
O213 O 0.321(3) 0.183(3) -0.033(2) 0.09(2) Uiso 1 1 d .
O214 O 0.433(3) 0.213(2) 0.423(2) 0.058(16) Uiso 1 1 d .
O215 O 0.0000 0.0000 0.5000 0.10(3) Uiso 1 2 d S
O216 O 0.640(3) 0.358(2) -0.0680(19) 0.055(15) Uiso 1 1 d .
O217 O 0.012(2) -0.0005(19) 0.6602(18) 0.043(13) Uiso 1 1 d .
O218 O 0.008(5) 0.247(4) 0.784(3) 0.16(3) Uiso 1 1 d .
O219 O 0.192(2) 0.0886(19) 0.5093(17) 0.041(13) Uiso 1 1 d .
O220 O -0.243(4) 0.395(3) 0.465(3) 0.10(2) Uiso 1 1 d .
O221 O -0.072(3) 0.636(3) 0.243(2) 0.09(2) Uiso 1 1 d .
O222 O 0.308(4) 0.600(3) 0.314(3) 0.12(3) Uiso 1 1 d .
O223 O -0.067(4) 0.068(3) 0.814(3) 0.14(3) Uiso 1 1 d .
O224 O -0.322(3) 0.119(3) 0.467(2) 0.08(2) Uiso 1 1 d .
O225 O 0.954(3) 0.222(2) 0.189(2) 0.065(17) Uiso 1 1 d .
O326 O 0.345(3) 0.474(2) -0.267(2) 0.078(19) Uiso 1 1 d .
O227 O 0.476(5) -0.090(4) 0.361(3) 0.15(3) Uiso 1 1 d .
O228 O 0.704(3) 0.400(2) 0.000(2) 0.080(19) Uiso 1 1 d .
O229 O 0.019(3) 0.565(2) 0.434(2) 0.078(19) Uiso 1 1 d .
O230 O -0.278(3) 0.430(2) 0.295(2) 0.062(16) Uiso 1 1 d .
O231 O 0.238(3) 0.178(3) -0.111(2) 0.08(2) Uiso 1 1 d .
O232 O 0.1737(17) 0.0586(13) 0.6671(12) 0.004(8) Uiso 1 1 d .
O233 O 0.2239(18) 0.1915(14) 0.2412(13) 0.008(9) Uiso 1 1 d .
O234 O -0.107(7) -0.093(6) 0.820(5) 0.11(5) Uiso 0.50 1 d P
O235 O 0.497(4) 0.311(3) 0.426(3) 0.016(19) Uiso 0.50 1 d P
O236 O -0.440(5) 0.107(4) 0.756(3) 0.04(3) Uiso 0.50 1 d P
O237 O 0.261(4) 0.510(3) 0.297(2) 0.005(17) Uiso 0.50 1 d P
O238 O -0.403(4) 0.320(3) 0.504(3) 0.03(2) Uiso 0.50 1 d P
O239 O 0.484(4) 0.349(3) 0.024(3) 0.02(2) Uiso 0.50 1 d P
O240 O 0.700(4) 0.221(3) -0.241(3) 0.03(2) Uiso 0.50 1 d P
O241 O -0.377(5) 0.063(4) 0.568(3) 0.04(3) Uiso 0.50 1 d P
O242 O 0.507(4) 0.480(3) 0.021(3) 0.015(19) Uiso 0.50 1 d P
O243 O 0.122(5) 0.486(4) 0.148(3) 0.04(2) Uiso 0.50 1 d P
O244 O 0.465(5) 0.334(4) 0.384(3) 0.04(2) Uiso 0.50 1 d P

loop_
_atom_site_aniso_label
_atom_site_aniso_U_11
_atom_site_aniso_U_22
_atom_site_aniso_U_33
_atom_site_aniso_U_23
_atom_site_aniso_U_13
_atom_site_aniso_U_12
U1 0.0116(14) 0.0189(13) 0.0216(14) -0.0066(12) -0.0022(11) -0.0041(10)
U2 0.0178(15) 0.0221(14) 0.0248(15) -0.0057(12) -0.0053(12) -0.0063(11)
U3 0.0128(14) 0.0228(14) 0.0240(15) -0.0083(12) -0.0048(12) -0.0011(11)
U4 0.0143(14) 0.0199(13) 0.0192(14) -0.0040(12) -0.0031(11) -0.0049(11)
U5 0.0159(15) 0.0179(13) 0.0230(15) -0.0001(12) 0.0017(12) -0.0025(11)
U6 0.0175(15) 0.0220(14) 0.0204(14) -0.0020(12) -0.0034(12) -0.0047(11)
U7 0.0369(19) 0.0389(17) 0.0248(16) -0.0025(14) 0.0097(14) 0.0109(14)
U8 0.0111(14) 0.0159(13) 0.0190(14) 0.0009(11) -0.0044(11) -0.0018(10)
U9 0.0232(16) 0.0192(14) 0.0265(15) -0.0049(12) -0.0076(12) -0.0028(11)
U10 0.0081(13) 0.0210(13) 0.0191(14) -0.0034(12) -0.0028(11) 0.0001(10)
U11 0.0173(15) 0.0224(14) 0.0203(14) -0.0022(12) -0.0036(12) -0.0064(11)
U12 0.047(2) 0.0467(19) 0.0272(17) -0.0047(15) 0.0046(15) 0.0226(16)
W1 0.0130(15) 0.0149(14) 0.0226(16) -0.0027(12) -0.0031(12) -0.0031(11)
W2 0.0133(15) 0.0193(15) 0.0297(17) -0.0091(13) -0.0110(13) 0.0027(11)
W3 0.0091(14) 0.0194(14) 0.0217(15) -0.0057(13) -0.0003(12) -0.0020(11)
W4 0.0085(14) 0.0184(14) 0.0181(15) -0.0033(12) -0.0029(12) -0.0025(11)
W5 0.0174(16) 0.0230(15) 0.0187(15) -0.0031(13) -0.0016(13) -0.0011(12)
W6 0.0149(16) 0.0208(15) 0.0302(17) -0.0116(13) -0.0034(13) -0.0026(12)
W7 0.0175(16) 0.0212(15) 0.0170(15) 0.0005(12) -0.0063(12) -0.0079(12)
W8 0.0135(16) 0.0168(15) 0.0416(19) -0.0043(14) -0.0061(14) -0.0064(12)
W9 0.0104(15) 0.0157(14) 0.0237(16) -0.0055(12) -0.0048(12) 0.0006(11)
W10 0.0082(14) 0.0218(15) 0.0240(16) -0.0076(13) -0.0033(12) 0.0000(11)
W11 0.0268(17) 0.0182(15) 0.0258(17) -0.0023(13) -0.0062(14) -0.0077(12)
W12 0.0241(17) 0.0207(15) 0.0303(18) 0.0001(14) -0.0017(14) 0.0037(13)
W13 0.0184(16) 0.0147(14) 0.0189(15) -0.0018(12) -0.0041(12) -0.0035(11)
W14 0.0195(16) 0.0203(15) 0.0243(16) -0.0029(13) -0.0042(13) -0.0047(12)
W15 0.0170(16) 0.0191(15) 0.0334(18) -0.0004(14) -0.0040(14) -0.0055(12)
W16 0.0124(16) 0.0199(15) 0.0349(18) -0.0012(14) -0.0046(13) -0.0010(12)
W17 0.045(2) 0.0214(16) 0.0192(16) -0.0050(13) -0.0008(14) -0.0093(14)
W18 0.0248(18) 0.0205(15) 0.0349(18) -0.0016(14) 0.0135(15) -0.0010(13)
W19 0.0232(17) 0.0254(16) 0.0215(16) 0.0017(13) 0.0015(13) -0.0035(13)
W20 0.0201(17) 0.0190(15) 0.0287(17) -0.0042(13) 0.0025(13) -0.0012(12)
W21 0.0283(18) 0.0205(15) 0.0201(16) -0.0025(13) -0.0033(13) -0.0027(13)
W22 0.0281(18) 0.0267(16) 0.0286(17) -0.0106(14) -0.0076(14) -0.0001(13)
W23 0.037(2) 0.0308(17) 0.0289(18) -0.0087(15) 0.0013(15) 0.0034(14)
W24 0.0273(18) 0.0285(17) 0.0307(18) -0.0084(15) -0.0101(14) 0.0012(13)
W25 0.048(2) 0.0197(16) 0.047(2) -0.0069(16) 0.0259(18) -0.0144(15)
W26 0.049(2) 0.0182(16) 0.050(2) 0.0033(16) 0.0259(18) -0.0010(15)
W27 0.048(2) 0.042(2) 0.0252(18) -0.0092(16) -0.0082(16) 0.0148(16)
W28 0.033(2) 0.0310(18) 0.037(2) 0.0110(16) 0.0105(16) 0.0087(15)
W29 0.079(3) 0.037(2) 0.047(2) -0.0277(18) -0.005(2) -0.0049(19)
W30 0.080(3) 0.058(2) 0.050(2) -0.029(2) -0.011(2) 0.029(2)
Na1 0.040(18) 0.016(14) 0.043(18) -0.005(13) -0.013(14) -0.001(12)
Na2 0.04(2) 0.07(2) 0.06(2) 0.02(2) 0.000(18) 0.003(17)

loop_
_atom_type_symbol
_atom_type_description
_atom_type_scat_dispersion_real
_atom_type_scat_dispersion_imag
_atom_type_scat_source
O O 0.0106 0.0060 'International Tables Vol C Tables 4.2.6.8 and 6.1.1.4'
W W -0.8490 6.8722 'International Tables Vol C Tables 4.2.6.8 and 6.1.1.4'
U U -9.6767 9.6646 'International Tables Vol C Tables 4.2.6.8 and 6.1.1.4'
Na Na 0.0362 0.0249 'International Tables Vol C Tables 4.2.6.8 and 6.1.1.4'

loop_
_geom_angle_atom_site_label_1
_geom_angle_atom_site_label_2
_geom_angle_atom_site_label_3
_geom_angle
_geom_angle_site_symmetry_1
_geom_angle_site_symmetry_3
O71 U1 O5 174.5(16) . .
O71 U1 O183 87.3(17) . .
O5 U1 O183 97.5(15) . .
O71 U1 O81 93.0(16) . .
O5 U1 O81 88.2(15) . .
O183 U1 O81 107.1(15) . .
O71 U1 O127 94.9(15) . .
O5 U1 O127 84.3(14) . .
O183 U1 O127 70.2(14) . .
O81 U1 O127 171.5(14) . .
O71 U1 O121 93.1(15) . .
O5 U1 O121 92.3(14) . .
O183 U1 O121 36.7(13) . .
O81 U1 O121 70.6(13) . .
O127 U1 O121 105.7(12) . .
O71 U1 O26 86.1(15) . .
O5 U1 O26 88.8(13) . .
O183 U1 O26 130.9(13) . .
O81 U1 O26 121.8(13) . .
O127 U1 O26 62.0(11) . .
O121 U1 O26 167.6(11) . .
O71 U1 O90 91.2(15) . .
O5 U1 O90 84.7(14) . .
O183 U1 O90 167.3(14) . .
O81 U1 O90 60.4(13) . .
O127 U1 O90 122.4(12) . .
O121 U1 O90 131.0(12) . .
O26 U1 O90 61.4(11) . .
O71 U1 W4 96.7(12) . .
O5 U1 W4 77.9(11) . .
O183 U1 W4 161.2(11) . .
O81 U1 W4 91.1(10) . .
O127 U1 W4 91.1(9) . .
O121 U1 W4 159.7(8) . .
O26 U1 W4 32.0(7) . .
O90 U1 W4 31.4(9) . .
O71 U1 W10 87.6(12) . .
O5 U1 W10 89.2(10) . .
O183 U1 W10 96.9(11) . .
O81 U1 W10 156.0(10) . .
O127 U1 W10 28.1(9) . .
O121 U1 W10 133.3(8) . .
O26 U1 W10 34.3(7) . .
O90 U1 W10 95.6(9) . .
W4 U1 W10 65.08(7) . .
O71 U1 W8 93.5(12) . .
O5 U1 W8 85.2(10) . .
O183 U1 W8 133.1(11) . .
O81 U1 W8 26.0(10) . .
O127 U1 W8 155.6(9) . .
O121 U1 W8 96.6(8) . .
O26 U1 W8 95.9(7) . .
O90 U1 W8 34.4(9) . .
W4 U1 W8 65.19(7) . .
W10 U1 W8 130.04(9) . .
O67 U2 O156 178.4(19) . .
O67 U2 O102 95.1(15) . .
O156 U2 O102 85.7(17) . .
O67 U2 O132 94.7(16) . .
O156 U2 O132 85.1(18) . .
O102 U2 O132 36.0(12) . .
O67 U2 O140 81.1(16) . .
O156 U2 O140 97.3(18) . .
O102 U2 O140 108.3(14) . .
O132 U2 O140 72.7(15) . .
O67 U2 O89 93.1(15) . .
O156 U2 O89 87.5(17) . .
O102 U2 O89 129.1(13) . .
O132 U2 O89 163.8(14) . .
O140 U2 O89 122.6(14) . .
O67 U2 O117 88.7(16) . .
O156 U2 O117 92.9(18) . .
O102 U2 O117 67.3(13) . .
O132 U2 O117 103.3(14) . .
O140 U2 O117 168.6(15) . .
O89 U2 O117 62.7(14) . .
O67 U2 O197 89.1(16) . .
O156 U2 O197 89.8(18) . .
O102 U2 O197 166.0(13) . .
O132 U2 O197 130.4(14) . .
O140 U2 O197 59.0(15) . .
O89 U2 O197 63.8(13) . .
O117 U2 O197 126.3(14) . .
O67 U2 W5 81.4(12) . .
O156 U2 W5 98.3(15) . .
O102 U2 W5 160.3(9) . .
O132 U2 W5 163.1(10) . .
O140 U2 W5 90.4(11) . .
O89 U2 W5 32.8(9) . .
O117 U2 W5 93.1(10) . .
O197 U2 W5 33.7(10) . .
O67 U2 W22 90.4(12) . .
O156 U2 W22 91.0(15) . .
O102 U2 W22 95.9(9) . .
O132 U2 W22 131.8(10) . .
O140 U2 W22 154.9(11) . .
O89 U2 W22 33.9(9) . .
O117 U2 W22 28.9(10) . .
O197 U2 W22 97.5(10) . .
W5 U2 W22 64.87(8) . .
O67 U2 W15 85.1(12) . .
O156 U2 W15 93.3(15) . .
O102 U2 W15 133.3(9) . .
O132 U2 W15 97.4(10) . .
O140 U2 W15 25.5(11) . .
O89 U2 W15 97.4(9) . .
O117 U2 W15 158.9(10) . .
O197 U2 W15 33.6(10) . .
W5 U2 W15 66.01(7) . .
W22 U2 W15 130.80(9) . .
O4 U3 O94 176.2(19) . .
O4 U3 O106 88.4(14) . .
O94 U3 O106 94.5(17) . .
O4 U3 O37 95.5(14) . .
O94 U3 O37 87.9(17) . .
O106 U3 O37 68.6(12) . .
O4 U3 O124 93.5(14) . .
O94 U3 O124 88.1(17) . .
O106 U3 O124 106.0(13) . .
O37 U3 O124 37.5(11) . .
O4 U3 O114 86.2(14) . .
O94 U3 O114 91.1(17) . .
O106 U3 O114 173.4(14) . .
O37 U3 O114 108.2(12) . .
O124 U3 O114 70.7(13) . .
O4 U3 O22 90.4(14) . .
O94 U3 O22 88.6(17) . .
O106 U3 O22 64.1(13) . .
O37 U3 O22 132.2(12) . .
O124 U3 O22 169.3(12) . .
O114 U3 O22 119.6(13) . .
O4 U3 O51 88.9(14) . .
O94 U3 O51 87.4(17) . .
O106 U3 O51 123.9(13) . .
O37 U3 O51 167.0(11) . .
O124 U3 O51 130.1(12) . .
O114 U3 O51 59.8(12) . .
O22 U3 O51 59.8(12) . .
O4 U3 W3 80.4(11) . .
O94 U3 W3 97.0(15) . .
O106 U3 W3 92.8(10) . .
O37 U3 W3 161.2(8) . .
O124 U3 W3 160.1(9) . .
O114 U3 W3 89.9(9) . .
O22 U3 W3 30.6(9) . .
O51 U3 W3 31.8(8) . .
O4 U3 W6 89.8(11) . .
O94 U3 W6 91.7(14) . .
O106 U3 W6 27.1(10) . .
O37 U3 W6 95.4(8) . .
O124 U3 W6 132.9(9) . .
O114 U3 W6 156.4(9) . .
O22 U3 W6 37.1(9) . .
O51 U3 W6 96.9(8) . .
W3 U3 W6 66.42(7) . .
O4 U3 W2 87.4(11) . .
O94 U3 W2 89.0(14) . .
O106 U3 W2 158.6(10) . .
O37 U3 W2 132.7(8) . .
O124 U3 W2 95.2(9) . .
O114 U3 W2 24.7(9) . .
O22 U3 W2 94.9(9) . .
O51 U3 W2 35.1(8) . .
W3 U3 W2 65.75(7) . .
W6 U3 W2 131.89(9) . .
O60 U4 O55 175.6(18) . .
O60 U4 O32 86.5(16) . .
O55 U4 O32 93.9(16) . .
O60 U4 O121 95.9(15) . .
O55 U4 O121 88.3(15) . .
O32 U4 O121 104.2(13) . .
O60 U4 O183 94.9(16) . .
O55 U4 O183 89.4(17) . .
O32 U4 O183 68.5(15) . .
O121 U4 O183 35.8(13) . .
O60 U4 O31 85.1(14) . .
O55 U4 O31 91.0(15) . .
O32 U4 O31 122.2(13) . .
O121 U4 O31 133.5(11) . .
O183 U4 O31 169.2(13) . .
O60 U4 O115 88.1(14) . .
O55 U4 O115 92.0(15) . .
O32 U4 O115 171.5(13) . .
O121 U4 O115 69.8(12) . .
O183 U4 O115 105.4(14) . .
O31 U4 O115 63.8(11) . .
O60 U4 O11 86.3(14) . .
O55 U4 O11 89.9(15) . .
O32 U4 O11 64.0(13) . .
O121 U4 O11 167.9(11) . .
O183 U4 O11 132.3(13) . .
O31 U4 O11 58.4(11) . .
O115 U4 O11 122.2(12) . .
O60 U4 W7 76.0(12) . .
O55 U4 W7 99.5(13) . .
O32 U4 W7 92.0(10) . .
O121 U4 W7 161.5(9) . .
O183 U4 W7 159.2(10) . .
O31 U4 W7 30.7(7) . .
O115 U4 W7 93.1(9) . .
O11 U4 W7 30.2(8) . .
O60 U4 W11 84.9(12) . .
O55 U4 W11 93.1(13) . .
O32 U4 W11 157.3(10) . .
O121 U4 W11 97.5(8) . .
O183 U4 W11 133.1(11) . .
O31 U4 W11 36.1(8) . .
O115 U4 W11 27.7(9) . .
O11 U4 W11 94.5(8) . .
W7 U4 W11 65.59(7) . .
O60 U4 W21 88.4(12) . .
O55 U4 W21 89.8(13) . .
O32 U4 W21 28.0(10) . .
O121 U4 W21 131.9(8) . .
O183 U4 W21 96.1(10) . .
O31 U4 W21 94.6(8) . .
O115 U4 W21 158.4(9) . .
O11 U4 W21 36.2(8) . .
W7 U4 W21 65.36(8) . .
W11 U4 W21 130.65(9) . .
O134 U5 O75 175(2) . .
O134 U5 O107 86.4(16) . .
O75 U5 O107 88.6(17) . .
O134 U5 O30 91.2(15) . .
O75 U5 O30 84.6(17) . .
O107 U5 O30 36.8(12) . .
O134 U5 O79 88.7(16) . .
O75 U5 O79 90.1(18) . .
O107 U5 O79 70.4(13) . .
O30 U5 O79 106.9(13) . .
O134 U5 O42 87.3(16) . .
O75 U5 O42 93.5(17) . .
O107 U5 O42 104.2(13) . .
O30 U5 O42 68.0(13) . .
O79 U5 O42 173.4(14) . .
O134 U5 O158 94.4(17) . .
O75 U5 O158 90.4(18) . .
O107 U5 O158 167.7(14) . .
O30 U5 O158 131.0(13) . .
O79 U5 O158 121.9(15) . .
O42 U5 O158 63.7(14) . .
O134 U5 O20 90.6(15) . .
O75 U5 O20 93.0(16) . .
O107 U5 O20 130.2(11) . .
O30 U5 O20 166.6(12) . .
O79 U5 O20 59.9(12) . .
O42 U5 O20 125.3(12) . .
O158 U5 O20 62.0(13) . .
O134 U5 W18 83.6(13) . .
O75 U5 W18 101.3(15) . .
O107 U5 W18 159.5(9) . .
O30 U5 W18 160.8(9) . .
O79 U5 W18 91.5(10) . .
O42 U5 W18 93.2(10) . .
O158 U5 W18 32.0(10) . .
O20 U5 W18 32.5(8) . .
O134 U5 W20 91.0(13) . .
O75 U5 W20 92.1(15) . .
O107 U5 W20 132.6(9) . .
O30 U5 W20 96.2(9) . .
O79 U5 W20 156.9(10) . .
O42 U5 W20 28.5(10) . .
O158 U5 W20 35.2(10) . .
O20 U5 W20 97.1(8) . .
W18 U5 W20 65.59(8) . .
O134 U5 W25 89.2(13) . .
O75 U5 W25 91.8(14) . .
O107 U5 W25 95.9(9) . .
O30 U5 W25 132.4(9) . .
O79 U5 W25 25.5(10) . .
O42 U5 W25 159.4(10) . .
O158 U5 W25 96.4(10) . .
O20 U5 W25 34.3(7) . .
W18 U5 W25 66.15(8) . .
W20 U5 W25 131.39(10) . .
O135 U6 O63 176.4(19) . .
O135 U6 O19 92.2(16) . .
O63 U6 O19 88.1(15) . .
O135 U6 O101 96.8(17) . .
O63 U6 O101 85.6(16) . .
O19 U6 O101 36.6(12) . .
O135 U6 O97 91.9(17) . .
O63 U6 O97 91.4(16) . .
O19 U6 O97 103.9(13) . .
O101 U6 O97 67.5(14) . .
O135 U6 O1 85.6(16) . .
O63 U6 O1 91.5(15) . .
O19 U6 O1 131.8(12) . .
O101 U6 O1 168.0(12) . .
O97 U6 O1 124.3(13) . .
O135 U6 O68 88.2(17) . .
O63 U6 O68 88.7(16) . .
O19 U6 O68 67.8(13) . .
O101 U6 O68 104.2(14) . .
O97 U6 O68 171.7(14) . .
O1 U6 O68 64.0(13) . .
O135 U6 O69 88.7(16) . .
O63 U6 O69 91.7(15) . .
O19 U6 O69 167.6(13) . .
O101 U6 O69 131.1(13) . .
O97 U6 O69 63.7(13) . .
O1 U6 O69 60.6(12) . .
O68 U6 O69 124.6(13) . .
O135 U6 W5 77.7(14) . .
O63 U6 W5 100.9(13) . .
O19 U6 W5 160.8(9) . .
O101 U6 W5 159.6(9) . .
O97 U6 W5 92.8(10) . .
O1 U6 W5 32.4(8) . .
O68 U6 W5 95.3(10) . .
O69 U6 W5 30.7(9) . .
O135 U6 W24 86.2(14) . .
O63 U6 W24 90.2(13) . .
O19 U6 W24 97.7(9) . .
O101 U6 W24 134.2(9) . .
O97 U6 W24 158.3(10) . .
O1 U6 W24 34.0(8) . .
O68 U6 W24 30.0(10) . .
O69 U6 W24 94.6(9) . .
W5 U6 W24 65.63(8) . .
O135 U6 W14 89.6(14) . .
O63 U6 W14 92.8(12) . .
O19 U6 W14 131.7(9) . .
O101 U6 W14 95.3(9) . .
O97 U6 W14 27.8(10) . .
O1 U6 W14 96.5(8) . .
O68 U6 W14 160.5(10) . .
O69 U6 W14 35.9(9) . .
W5 U6 W14 65.34(8) . .
W24 U6 W14 130.54(10) . .
O73 U7 O86 177(2) . .
O73 U7 O182 87.1(18) . .
O86 U7 O182 92.3(18) . .
O73 U7 O176 85.2(18) . .
O86 U7 O176 96.1(17) . .
O182 U7 O176 39.9(14) . .
O73 U7 O96 89.7(18) . .
O86 U7 O96 87.5(17) . .
O182 U7 O96 64.8(15) . .
O176 U7 O96 104.6(14) . .
O73 U7 O53 93.4(17) . .
O86 U7 O53 87.6(16) . .
O182 U7 O53 171.1(14) . .
O176 U7 O53 131.3(14) . .
O96 U7 O53 124.2(14) . .
O73 U7 O103 89.6(18) . .
O86 U7 O103 88.6(17) . .
O182 U7 O103 127.7(15) . .
O176 U7 O103 166.7(14) . .
O96 U7 O103 63.1(14) . .
O53 U7 O103 61.2(13) . .
O73 U7 O186 93.2(19) . .
O86 U7 O186 89.6(18) . .
O182 U7 O186 105.6(16) . .
O176 U7 O186 66.0(16) . .
O96 U7 O186 169.8(16) . .
O53 U7 O186 65.5(15) . .
O103 U7 O186 126.7(15) . .
O73 U7 W18 99.2(15) . .
O86 U7 W18 80.3(14) . .
O182 U7 W18 158.1(11) . .
O176 U7 W18 160.8(10) . .
O96 U7 W18 94.2(10) . .
O53 U7 W18 30.4(9) . .
O103 U7 W18 32.4(10) . .
O186 U7 W18 95.0(12) . .
O73 U7 W26 89.4(15) . .
O86 U7 W26 87.9(14) . .
O182 U7 W26 93.7(11) . .
O176 U7 W26 133.4(10) . .
O96 U7 W26 29.0(10) . .
O53 U7 W26 95.2(9) . .
O103 U7 W26 34.1(10) . .
O186 U7 W26 160.6(12) . .
W18 U7 W26 65.60(9) . .
O73 U7 W23 93.3(15) . .
O86 U7 W23 89.1(14) . .
O182 U7 W23 135.6(11) . .
O176 U7 W23 95.8(10) . .
O96 U7 W23 159.6(10) . .
O53 U7 W23 35.5(9) . .
O103 U7 W23 96.7(10) . .
O186 U7 W23 30.0(12) . .
W18 U7 W23 65.39(8) . .
W26 U7 W23 130.70(11) . .
O136 U8 O157 175.2(19) . .
O136 U8 O36 95.2(16) . .
O157 U8 O36 87.7(15) . .
O136 U8 O101 86.4(17) . .
O157 U8 O101 96.5(16) . .
O36 U8 O101 106.3(13) . .
O136 U8 O43 86.7(16) . .
O157 U8 O43 91.3(15) . .
O36 U8 O43 62.4(12) . .
O101 U8 O43 166.1(12) . .
O136 U8 O105 92.4(17) . .
O157 U8 O105 85.3(16) . .
O36 U8 O105 169.2(14) . .
O101 U8 O105 66.5(14) . .
O43 U8 O105 125.9(13) . .
O136 U8 O19 88.8(16) . .
O157 U8 O19 95.8(15) . .
O36 U8 O19 71.1(12) . .
O101 U8 O19 35.3(12) . .
O43 U8 O19 132.6(11) . .
O105 U8 O19 101.5(13) . .
O136 U8 O93 87.2(17) . .
O157 U8 O93 88.0(16) . .
O36 U8 O93 122.8(13) . .
O101 U8 O93 130.8(13) . .
O43 U8 O93 60.7(12) . .
O105 U8 O93 65.2(13) . .
O19 U8 O93 165.8(12) . .
O136 U8 W4 93.9(14) . .
O157 U8 W4 82.2(13) . .
O36 U8 W4 91.7(9) . .
O101 U8 W4 161.9(10) . .
O43 U8 W4 31.0(8) . .
O105 U8 W4 95.5(10) . .
O19 U8 W4 162.7(8) . .
O93 U8 W4 31.4(9) . .
O136 U8 W13 88.7(13) . .
O157 U8 W13 92.1(12) . .
O36 U8 W13 27.2(9) . .
O101 U8 W13 132.4(10) . .
O43 U8 W13 35.4(8) . .
O105 U8 W13 161.2(10) . .
O19 U8 W13 97.3(8) . .
O93 U8 W13 96.2(9) . .
W4 U8 W13 65.68(7) . .
O136 U8 W1 90.8(14) . .
O157 U8 W1 85.2(12) . .
O36 U8 W1 157.0(9) . .
O101 U8 W1 96.2(10) . .
O43 U8 W1 95.9(8) . .
O105 U8 W1 30.0(10) . .
O19 U8 W1 131.4(8) . .
O93 U8 W1 35.2(9) . .
W4 U8 W1 65.75(7) . .
W13 U8 W1 131.27(9) . .
O44 U9 O191 177.5(19) . .
O44 U9 O185 89.8(17) . .
O191 U9 O185 89.1(17) . .
O44 U9 O124 92.7(16) . .
O191 U9 O124 88.9(16) . .
O185 U9 O124 168.2(14) . .
O44 U9 O213 86(2) . .
O191 U9 O213 96(2) . .
O185 U9 O213 59.5(19) . .
O124 U9 O213 109.2(18) . .
O44 U9 O122 90.0(15) . .
O191 U9 O122 87.4(16) . .
O185 U9 O122 63.5(14) . .
O124 U9 O122 127.9(13) . .
O213 U9 O122 122.9(19) . .
O44 U9 O37 92.6(15) . .
O191 U9 O37 89.8(16) . .
O185 U9 O37 130.3(13) . .
O124 U9 O37 38.1(12) . .
O213 U9 O37 71.2(18) . .
O122 U9 O37 165.8(12) . .
O44 U9 O9 86.7(15) . .
O191 U9 O9 92.1(16) . .
O185 U9 O9 126.4(14) . .
O124 U9 O9 65.3(13) . .
O213 U9 O9 170.5(18) . .
O122 U9 O9 63.0(13) . .
O37 U9 O9 103.2(12) . .
O44 U9 W27 82.7(13) . .
O191 U9 W27 95.1(14) . .
O185 U9 W27 33.1(10) . .
O124 U9 W27 158.7(9) . .
O213 U9 W27 91.3(16) . .
O122 U9 W27 31.9(9) . .
O37 U9 W27 162.3(8) . .
O9 U9 W27 93.6(9) . .
O44 U9 W12 88.2(12) . .
O191 U9 W12 89.7(13) . .
O185 U9 W12 98.8(10) . .
O124 U9 W12 92.8(9) . .
O213 U9 W12 157.5(16) . .
O122 U9 W12 35.3(9) . .
O37 U9 W12 130.9(8) . .
O9 U9 W12 27.7(9) . .
W27 U9 W12 66.32(9) . .
O44 U9 W29 89.6(13) . .
O191 U9 W29 90.8(14) . .
O185 U9 W29 33.5(10) . .
O124 U9 W29 134.9(9) . .
O213 U9 W29 26.2(16) . .
O122 U9 W29 97.1(9) . .
O37 U9 W29 96.9(8) . .
O9 U9 W29 159.7(9) . .
W27 U9 W29 66.12(9) . .
W12 U9 W29 132.28(11) . .
O6 U10 O41 176.2(17) . .
O6 U10 O107 89.7(14) . .
O41 U10 O107 91.3(16) . .
O6 U10 O27 88.9(14) . .
O41 U10 O27 89.3(17) . .
O107 U10 O27 168.4(12) . .
O6 U10 O30 88.9(14) . .
O41 U10 O30 89.8(16) . .
O107 U10 O30 35.7(11) . .
O27 U10 O30 132.8(12) . .
O6 U10 O146 86.5(15) . .
O41 U10 O146 95.5(17) . .
O107 U10 O146 132.6(13) . .
O27 U10 O146 58.8(13) . .
O30 U10 O146 167.5(13) . .
O6 U10 O118 92.2(14) . .
O41 U10 O118 84.0(17) . .
O107 U10 O118 105.4(13) . .
O27 U10 O118 63.2(13) . .
O30 U10 O118 69.8(13) . .
O146 U10 O118 122.0(14) . .
O6 U10 O25 95.2(14) . .
O41 U10 O25 88.6(16) . .
O107 U10 O25 71.1(12) . .
O27 U10 O25 120.5(12) . .
O30 U10 O25 106.7(12) . .
O146 U10 O25 62.2(13) . .
O118 U10 O25 171.8(13) . .
O6 U10 W3 96.1(11) . .
O41 U10 W3 84.0(14) . .
O107 U10 W3 160.9(8) . .
O27 U10 W3 30.5(9) . .
O30 U10 W3 161.9(8) . .
O146 U10 W3 30.6(10) . .
O118 U10 W3 92.6(10) . .
O25 U10 W3 90.2(9) . .
O6 U10 W16 91.1(10) . .
O41 U10 W16 85.5(14) . .
O107 U10 W16 132.1(9) . .
O27 U10 W16 36.5(9) . .
O30 U10 W16 96.5(8) . .
O146 U10 W16 95.3(10) . .
O118 U10 W16 26.7(10) . .
O25 U10 W16 156.1(9) . .
W3 U10 W16 66.14(7) . .
O6 U10 W9 90.7(11) . .
O41 U10 W9 92.8(14) . .
O107 U10 W9 96.5(9) . .
O27 U10 W9 95.1(9) . .
O30 U10 W9 132.1(8) . .
O146 U10 W9 36.4(10) . .
O118 U10 W9 158.0(10) . .
O25 U10 W9 25.8(9) . .
W3 U10 W9 65.39(7) . .
W16 U10 W9 131.41(9) . .
O76 U11 O18 178.6(18) . .
O76 U11 O138 85.7(18) . .
O18 U11 O138 95.3(17) . .
O76 U11 O153 93.4(18) . .
O18 U11 O153 86.4(17) . .
O138 U11 O153 58.6(16) . .
O76 U11 O132 88.7(17) . .
O18 U11 O132 90.0(16) . .
O138 U11 O132 162.6(16) . .
O153 U11 O132 105.5(15) . .
O76 U11 O102 86.3(16) . .
O18 U11 O102 92.3(15) . .
O138 U11 O102 128.0(14) . .
O153 U11 O102 70.8(14) . .
O132 U11 O102 35.0(12) . .
O76 U11 O61 95.2(17) . .
O18 U11 O61 85.0(16) . .
O138 U11 O61 127.3(15) . .
O153 U11 O61 170.0(15) . .
O132 U11 O61 69.6(14) . .
O102 U11 O61 104.5(13) . .
O76 U11 O111 90.5(17) . .
O18 U11 O111 90.8(16) . .
O138 U11 O111 65.0(16) . .
O153 U11 O111 122.9(16) . .
O132 U11 O111 131.6(14) . .
O102 U11 O111 166.2(13) . .
O61 U11 O111 62.3(14) . .
O76 U11 W7 96.6(13) . .
O18 U11 W7 84.8(12) . .
O138 U11 W7 35.3(12) . .
O153 U11 W7 91.4(11) . .
O132 U11 W7 162.0(10) . .
O102 U11 W7 162.1(8) . .
O61 U11 W7 92.8(10) . .
O111 U11 W7 31.7(10) . .
O76 U11 W19 91.9(13) . .
O18 U11 W19 88.9(12) . .
O138 U11 W19 99.9(12) . .
O153 U11 W19 157.3(12) . .
O132 U11 W19 96.7(10) . .
O102 U11 W19 131.6(8) . .
O61 U11 W19 27.4(10) . .
O111 U11 W19 35.0(10) . .
W7 U11 W19 66.07(8) . .
O76 U11 W17 90.0(13) . .
O18 U11 W17 90.3(12) . .
O138 U11 W17 32.3(12) . .
O153 U11 W17 26.2(11) . .
O132 U11 W17 131.5(10) . .
O102 U11 W17 96.5(8) . .
O61 U11 W17 158.6(10) . .
O111 U11 W17 96.9(11) . .
W7 U11 W17 65.91(8) . .
W19 U11 W17 131.84(10) . .
O166 U12 O15 176.1(19) . .
O166 U12 O160 88.3(18) . .
O15 U12 O160 88.8(15) . .
O166 U12 O176 89.6(18) . .
O15 U12 O176 93.7(15) . .
O160 U12 O176 169.3(14) . .
O166 U12 O172 95(2) . .
O15 U12 O172 84.3(17) . .
O160 U12 O172 120.4(16) . .
O176 U12 O172 70.2(16) . .
O166 U12 O201 93(2) . .
O15 U12 O201 87.6(17) . .
O160 U12 O201 63.9(16) . .
O176 U12 O201 105.8(16) . .
O172 U12 O201 170.6(18) . .
O166 U12 O182 90.8(18) . .
O15 U12 O182 93.0(16) . .
O160 U12 O182 131.1(15) . .
O176 U12 O182 38.4(14) . .
O172 U12 O182 108.3(16) . .
O201 U12 O182 67.4(16) . .
O166 U12 O39 88.5(17) . .
O15 U12 O39 87.9(14) . .
O160 U12 O39 62.1(13) . .
O176 U12 O39 128.3(13) . .
O172 U12 O39 58.6(15) . .
O201 U12 O39 125.9(15) . .
O182 U12 O39 166.7(13) . .
O166 U12 W27 95.6(15) . .
O15 U12 W27 80.6(11) . .
O160 U12 W27 31.0(10) . .
O176 U12 W27 159.6(10) . .
O172 U12 W27 89.7(13) . .
O201 U12 W27 93.5(12) . .
O182 U12 W27 160.2(11) . .
O39 U12 W27 32.7(8) . .
O166 U12 W28 88.5(15) . .
O15 U12 W28 90.6(11) . .
O160 U12 W28 35.5(10) . .
O176 U12 W28 134.0(10) . .
O172 U12 W28 155.7(13) . .
O201 U12 W28 28.6(12) . .
O182 U12 W28 95.7(10) . .
O39 U12 W28 97.6(8) . .
W27 U12 W28 65.94(9) . .
O131 W1 O62 101.5(17) . .
O131 W1 O105 99.5(17) . .
O62 W1 O105 105.4(17) . .
O131 W1 O83 96.1(16) . .
O62 W1 O83 90.8(16) . .
O105 W1 O83 154.6(16) . .
O131 W1 O93 168.7(17) . .
O62 W1 O93 89.3(16) . .
O105 W1 O93 80.3(16) . .
O83 W1 O93 80.6(15) . .
O131 W1 O38 90.2(15) . .
O62 W1 O38 159.8(15) . .
O105 W1 O38 88.5(15) . .
O83 W1 O38 71.5(14) . .
O93 W1 O38 78.5(14) . .
O131 W1 U8 136.1(13) . .
O62 W1 U8 101.0(12) . .
O105 W1 U8 37.8(12) . .
O83 W1 U8 120.8(10) . .
O93 W1 U8 42.5(11) . .
O38 W1 U8 80.9(9) . .
O54 W2 O114 98.7(19) . .
O54 W2 O35 103.2(18) . .
O114 W2 O35 100.4(18) . .
O54 W2 O126 98.6(19) . .
O114 W2 O126 152.7(18) . .
O35 W2 O126 96.0(18) . .
O54 W2 O51 88.1(17) . .
O114 W2 O51 81.9(17) . .
O35 W2 O51 167.8(16) . .
O126 W2 O51 77.7(16) . .
O54 W2 O40 165.2(16) . .
O114 W2 O40 86.1(16) . .
O35 W2 O40 89.5(15) . .
O126 W2 O40 72.2(16) . .
O51 W2 O40 78.7(13) . .
O54 W2 U3 94.3(14) . .
O114 W2 U3 37.2(13) . .
O35 W2 U3 136.7(13) . .
O126 W2 U3 120.3(12) . .
O51 W2 U3 44.7(11) . .
O40 W2 U3 81.1(9) . .
O23 W3 O22 105.9(17) . .
O23 W3 O146 106.9(18) . .
O22 W3 O146 147.1(18) . .
O23 W3 O27 108.5(16) . .
O22 W3 O27 86.1(17) . .
O146 W3 O27 80.9(17) . .
O23 W3 O51 104.0(16) . .
O22 W3 O51 87.2(17) . .
O146 W3 O51 87.7(17) . .
O27 W3 O51 147.4(17) . .
O23 W3 U10 126.9(11) . .
O22 W3 U10 112.1(12) . .
O146 W3 U10 42.4(13) . .
O27 W3 U10 42.1(12) . .
O51 W3 U10 113.4(12) . .
O23 W3 U3 126.3(11) . .
O22 W3 U3 44.7(12) . .
O146 W3 U3 113.6(13) . .
O27 W3 U3 111.3(12) . .
O51 W3 U3 46.8(12) . .
U10 W3 U3 106.83(9) . .
O28 W4 O90 105.2(17) . .
O28 W4 O93 105.8(17) . .
O90 W4 O93 148.9(17) . .
O28 W4 O26 105.5(16) . .
O90 W4 O26 88.0(16) . .
O93 W4 O26 85.4(16) . .
O28 W4 O43 113.6(16) . .
O90 W4 O43 85.4(16) . .
O93 W4 O43 80.8(16) . .
O26 W4 O43 140.7(14) . .
O28 W4 U1 125.1(12) . .
O90 W4 U1 46.2(12) . .
O93 W4 U1 113.6(12) . .
O26 W4 U1 45.0(10) . .
O43 W4 U1 109.3(10) . .
O28 W4 U8 127.2(12) . .
O90 W4 U8 112.6(12) . .
O93 W4 U8 43.8(12) . .
O26 W4 U8 111.2(10) . .
O43 W4 U8 39.3(9) . .
U1 W4 U8 107.70(9) . .
O69 W5 O113 106.2(19) . .
O69 W5 O1 83.5(16) . .
O113 W5 O1 108.0(17) . .
O69 W5 O89 148.4(17) . .
O113 W5 O89 105.4(18) . .
O1 W5 O89 88.0(15) . .
O69 W5 O197 85.8(18) . .
O113 W5 O197 106.6(19) . .
O1 W5 O197 145.3(16) . .
O89 W5 O197 84.0(17) . .
O69 W5 U6 45.3(12) . .
O113 W5 U6 127.2(14) . .
O1 W5 U6 41.9(10) . .
O89 W5 U6 112.9(11) . .
O197 W5 U6 112.2(13) . .
O69 W5 U2 112.9(13) . .
O113 W5 U2 126.2(14) . .
O1 W5 U2 111.7(10) . .
O89 W5 U2 43.6(11) . .
O197 W5 U2 44.4(13) . .
U6 W5 U2 106.57(9) . .
O13 W6 O34 104.4(17) . .
O13 W6 O106 100.1(16) . .
O34 W6 O106 98.3(17) . .
O13 W6 O52 95.2(15) . .
O34 W6 O52 100.1(15) . .
O106 W6 O52 152.2(15) . .
O13 W6 O22 86.8(15) . .
O34 W6 O22 168.7(16) . .
O106 W6 O22 78.2(16) . .
O52 W6 O22 79.7(14) . .
O13 W6 O104 163.4(15) . .
O34 W6 O104 89.1(15) . .
O106 W6 O104 87.1(15) . .
O52 W6 O104 72.6(14) . .
O22 W6 O104 80.0(14) . .
O13 W6 U3 94.5(11) . .
O34 W6 U3 132.2(12) . .
O106 W6 U3 34.5(12) . .
O52 W6 U3 121.7(10) . .
O22 W6 U3 43.7(10) . .
O104 W6 U3 82.9(9) . .
O14 W7 O11 107.0(16) . .
O14 W7 O31 104.6(16) . .
O11 W7 O31 82.9(15) . .
O14 W7 O111 110.1(19) . .
O11 W7 O111 82.3(18) . .
O31 W7 O111 144.9(18) . .
O14 W7 O138 110.1(17) . .
O11 W7 O138 142.5(16) . .
O31 W7 O138 93.3(16) . .
O111 W7 O138 79.8(19) . .
O14 W7 U11 128.0(12) . .
O11 W7 U11 111.5(11) . .
O31 W7 U11 113.6(10) . .
O111 W7 U11 45.4(14) . .
O138 W7 U11 37.1(12) . .
O14 W7 U4 125.4(12) . .
O11 W7 U4 45.5(11) . .
O31 W7 U4 41.3(10) . .
O111 W7 U4 109.9(15) . .
O138 W7 U4 112.2(12) . .
U11 W7 U4 106.53(9) . .
O92 W8 O175 100(2) . .
O92 W8 O81 105(2) . .
O175 W8 O81 101(2) . .
O92 W8 O2 95.0(18) . .
O175 W8 O2 95.9(18) . .
O81 W8 O2 150.5(15) . .
O92 W8 O90 168.2(19) . .
O175 W8 O90 90.5(19) . .
O81 W8 O90 77.0(17) . .
O2 W8 O90 78.9(14) . .
O92 W8 O8 90.4(17) . .
O175 W8 O8 165.0(18) . .
O81 W8 O8 86.1(15) . .
O2 W8 O8 72.4(12) . .
O90 W8 O8 78.2(13) . .
O92 W8 U1 137.7(15) . .
O175 W8 U1 99.4(16) . .
O81 W8 U1 33.7(13) . .
O2 W8 U1 119.8(8) . .
O90 W8 U1 43.4(11) . .
O8 W8 U1 79.3(8) . .
O12 W9 O25 97.3(17) . .
O12 W9 O59 105.7(17) . .
O25 W9 O59 100.8(17) . .
O12 W9 O126 99.5(17) . .
O25 W9 O126 154.3(18) . .
O59 W9 O126 93.2(18) . .
O12 W9 O40 88.2(15) . .
O25 W9 O40 87.2(15) . .
O59 W9 O40 162.7(15) . .
O126 W9 O40 74.1(16) . .
O12 W9 O146 168.9(16) . .
O25 W9 O146 78.6(16) . .
O59 W9 O146 85.3(17) . .
O126 W9 O146 81.3(17) . .
O40 W9 O146 81.3(14) . .
O12 W9 U10 134.7(12) . .
O25 W9 U10 37.9(12) . .
O59 W9 U10 92.8(12) . .
O126 W9 U10 120.7(13) . .
O40 W9 U10 84.1(9) . .
O146 W9 U10 40.7(11) . .
O137 W10 O3 104.3(18) . .
O137 W10 O127 102.0(18) . .
O3 W10 O127 99.7(16) . .
O137 W10 O83 96.6(17) . .
O3 W10 O83 96.2(16) . .
O127 W10 O83 151.6(15) . .
O137 W10 O26 169.9(17) . .
O3 W10 O26 85.8(15) . .
O127 W10 O26 77.1(14) . .
O83 W10 O26 80.8(14) . .
O137 W10 O38 87.7(17) . .
O3 W10 O38 164.8(15) . .
O127 W10 O38 86.7(14) . .
O83 W10 O38 72.8(14) . .
O26 W10 O38 82.2(13) . .
O137 W10 U1 137.3(14) . .
O3 W10 U1 89.6(12) . .
O127 W10 U1 35.3(11) . .
O83 W10 U1 122.2(10) . .
O26 W10 U1 42.3(9) . .
O38 W10 U1 87.8(9) . .
O7 W11 O205 104(2) . .
O7 W11 O115 97.8(17) . .
O205 W11 O115 101.3(19) . .
O7 W11 O58 94.1(17) . .
O205 W11 O58 96.0(19) . .
O115 W11 O58 155.9(16) . .
O7 W11 O31 167.2(15) . .
O205 W11 O31 88.3(17) . .
O115 W11 O31 78.5(14) . .
O58 W11 O31 85.4(14) . .
O7 W11 O21 90.4(15) . .
O205 W11 O21 162.1(17) . .
O115 W11 O21 86.3(14) . .
O58 W11 O21 72.6(14) . .
O31 W11 O21 77.2(12) . .
O7 W11 U4 134.5(13) . .
O205 W11 U4 98.0(16) . .
O115 W11 U4 38.5(11) . .
O58 W11 U4 122.6(11) . .
O31 W11 U4 40.1(9) . .
O21 W11 U4 77.7(8) . .
O139 W12 O112 98.1(19) . .
O139 W12 O9 98.7(18) . .
O112 W12 O9 100.5(18) . .
O139 W12 O84 100.0(19) . .
O112 W12 O84 95.9(19) . .
O9 W12 O84 153.0(18) . .
O139 W12 O122 168.8(16) . .
O112 W12 O122 93.1(17) . .
O9 W12 O122 78.6(16) . .
O84 W12 O122 79.3(17) . .
O139 W12 O85 89.0(17) . .
O112 W12 O85 167.2(19) . .
O9 W12 O85 88.9(16) . .
O84 W12 O85 72.3(17) . .
O122 W12 O85 80.1(15) . .
O139 W12 U9 136.8(13) . .
O112 W12 U9 98.4(14) . .
O9 W12 U9 38.9(12) . .
O84 W12 U9 117.6(13) . .
O122 W12 U9 39.7(10) . .
O85 W12 U9 83.3(11) . .
O57 W13 O230 97(2) . .
O57 W13 O36 103.7(18) . .
O230 W13 O36 102(2) . .
O57 W13 O2 98.6(16) . .
O230 W13 O2 90.0(19) . .
O36 W13 O2 153.3(15) . .
O57 W13 O43 170.4(16) . .
O230 W13 O43 92.4(19) . .
O36 W13 O43 72.7(14) . .
O2 W13 O43 83.0(12) . .
O57 W13 O8 90.0(15) . .
O230 W13 O8 162.3(18) . .
O36 W13 O8 92.3(14) . .
O2 W13 O8 72.9(12) . .
O43 W13 O8 81.4(11) . .
O57 W13 U8 137.8(13) . .
O230 W13 U8 95.4(16) . .
O36 W13 U8 34.2(12) . .
O2 W13 U8 121.6(9) . .
O43 W13 U8 38.8(9) . .
O8 W13 U8 90.1(7) . .
O168 W14 O33 104(2) . .
O168 W14 O97 98(2) . .
O33 W14 O97 102.1(18) . .
O168 W14 O80 95(2) . .
O33 W14 O80 96.1(16) . .
O97 W14 O80 154.4(17) . .
O168 W14 O69 86(2) . .
O33 W14 O69 169.0(17) . .
O97 W14 O69 80.9(17) . .
O80 W14 O69 78.0(15) . .
O168 W14 O100 162(2) . .
O33 W14 O100 88.8(16) . .
O97 W14 O100 91.8(16) . .
O80 W14 O100 70.7(14) . .
O69 W14 O100 80.5(15) . .
O168 W14 U6 94.5(17) . .
O33 W14 U6 137.8(12) . .
O97 W14 U6 37.0(13) . .
O80 W14 U6 120.1(10) . .
O69 W14 U6 44.0(11) . .
O100 W14 U6 84.2(10) . .
O168 W14 Na1 120.4(17) . 2_556
O33 W14 Na1 26.6(13) . 2_556
O97 W14 Na1 116.6(14) . 2_556
O80 W14 Na1 74.5(11) . 2_556
O69 W14 Na1 143.0(12) . 2_556
O100 W14 Na1 67.3(10) . 2_556
U6 W14 Na1 142.1(4) . 2_556
O217 W15 O99 97(2) . .
O217 W15 O140 103(2) . .
O99 W15 O140 102(2) . .
O217 W15 O80 99.6(19) . .
O99 W15 O80 97.3(18) . .
O140 W15 O80 148.6(17) . .
O217 W15 O197 173(2) . .
O99 W15 O197 90.7(19) . .
O140 W15 O197 76.2(19) . .
O80 W15 O197 78.8(16) . .
O217 W15 O100 91.7(19) . .
O99 W15 O100 169.6(18) . .
O140 W15 O100 82.4(18) . .
O80 W15 O100 75.1(15) . .
O197 W15 O100 81.0(16) . .
O217 W15 U2 137.2(16) . .
O99 W15 U2 96.6(14) . .
O140 W15 U2 34.6(14) . .
O80 W15 U2 118.7(10) . .
O197 W15 U2 41.7(12) . .
O100 W15 U2 81.3(11) . .
O72 W16 O177 106.5(19) . .
O72 W16 O118 98.4(18) . .
O177 W16 O118 100(2) . .
O72 W16 O52 96.2(16) . .
O177 W16 O52 93.7(18) . .
O118 W16 O52 156.3(16) . .
O72 W16 O27 162.7(16) . .
O177 W16 O27 90.8(18) . .
O118 W16 O27 77.7(16) . .
O52 W16 O27 82.8(14) . .
O72 W16 O104 85.1(16) . .
O177 W16 O104 164.9(18) . .
O118 W16 O104 87.6(16) . .
O52 W16 O104 75.1(14) . .
O27 W16 O104 78.0(14) . .
O72 W16 U10 133.3(12) . .
O177 W16 U10 97.2(14) . .
O118 W16 U10 37.2(13) . .
O52 W16 U10 122.1(10) . .
O27 W16 U10 40.6(10) . .
O104 W16 U10 80.9(10) . .
O17 W17 O128 102.9(19) . .
O17 W17 O153 97.7(19) . .
O128 W17 O153 102.8(19) . .
O17 W17 O58 99.4(17) . .
O128 W17 O58 94.5(17) . .
O153 W17 O58 152.2(18) . .
O17 W17 O138 87.8(18) . .
O128 W17 O138 166.5(18) . .
O153 W17 O138 67.3(19) . .
O58 W17 O138 91.7(16) . .
O17 W17 O21 165.2(15) . .
O128 W17 O21 89.5(16) . .
O153 W17 O21 87.1(17) . .
O58 W17 O21 71.3(14) . .
O138 W17 O21 81.2(15) . .
O17 W17 U11 93.5(12) . .
O128 W17 U11 135.4(13) . .
O153 W17 U11 33.3(14) . .
O58 W17 U11 123.6(11) . .
O138 W17 U11 34.0(12) . .
O21 W17 U11 82.8(8) . .
O165 W18 O53 112(2) . .
O165 W18 O20 105(2) . .
O53 W18 O20 142.8(15) . .
O165 W18 O158 109(2) . .
O53 W18 O158 88.4(18) . .
O20 W18 O158 84.2(17) . .
O165 W18 O103 107(2) . .
O53 W18 O103 82.2(17) . .
O20 W18 O103 83.0(16) . .
O158 W18 O103 144.4(18) . .
O165 W18 U5 127.0(19) . .
O53 W18 U5 109.7(12) . .
O20 W18 U5 45.8(10) . .
O158 W18 U5 42.1(14) . .
O103 W18 U5 110.0(13) . .
O165 W18 U7 127.1(19) . .
O53 W18 U7 41.6(11) . .
O20 W18 U7 109.9(10) . .
O158 W18 U7 113.3(13) . .
O103 W18 U7 43.0(13) . .
U5 W18 U7 105.78(10) . .
O10 W19 O61 100.5(19) . .
O10 W19 O45 100.7(19) . .
O61 W19 O45 98.5(18) . .
O10 W19 O29 98.8(18) . .
O61 W19 O29 150.8(18) . .
O45 W19 O29 99.1(18) . .
O10 W19 O111 92.3(18) . .
O61 W19 O111 81.7(18) . .
O45 W19 O111 166.7(19) . .
O29 W19 O111 75.9(18) . .
O10 W19 O109 168.0(16) . .
O61 W19 O109 85.7(16) . .
O45 W19 O109 88.3(16) . .
O29 W19 O109 71.8(15) . .
O111 W19 O109 78.4(16) . .
O10 W19 U11 96.3(13) . .
O61 W19 U11 37.8(13) . .
O45 W19 U11 135.7(13) . .
O29 W19 U11 118.3(12) . .
O111 W19 U11 44.0(13) . .
O109 W19 U11 82.3(10) . .
O110 W20 O87 101.0(19) . .
O110 W20 O42 100.4(19) . .
O87 W20 O42 99.4(18) . .
O110 W20 O119 98.6(18) . .
O87 W20 O119 96.4(18) . .
O42 W20 O119 152.3(17) . .
O110 W20 O46 167.5(17) . .
O87 W20 O46 88.9(17) . .
O42 W20 O46 85.3(16) . .
O119 W20 O46 72.4(16) . .
O110 W20 O158 89.9(18) . .
O87 W20 O158 168.9(18) . .
O42 W20 O158 76.8(17) . .
O119 W20 O158 83.3(17) . .
O46 W20 O158 80.5(16) . .
O110 W20 U5 96.3(14) . .
O87 W20 U5 135.6(14) . .
O42 W20 U5 36.9(12) . .
O119 W20 U5 121.0(12) . .
O46 W20 U5 81.6(11) . .
O158 W20 U5 39.9(12) . .
O214 W21 O49 100(2) . .
O214 W21 O29 97(2) . .
O49 W21 O29 102.1(16) . .
O214 W21 O32 104(2) . .
O49 W21 O32 100.4(16) . .
O29 W21 O32 145.9(17) . .
O214 W21 O11 90.7(19) . .
O49 W21 O11 169.2(14) . .
O29 W21 O11 76.3(15) . .
O32 W21 O11 76.8(15) . .
O214 W21 O109 168(2) . .
O49 W21 O109 89.1(15) . .
O29 W21 O109 74.1(16) . .
O32 W21 O109 81.0(15) . .
O11 W21 O109 80.2(13) . .
O214 W21 U4 96.9(17) . .
O49 W21 U4 133.8(11) . .
O29 W21 U4 118.2(12) . .
O32 W21 U4 33.4(12) . .
O11 W21 U4 43.6(9) . .
O109 W21 U4 81.5(10) . .
O78 W22 O74 102(2) . .
O78 W22 O117 101(2) . .
O74 W22 O117 95.8(19) . .
O78 W22 O50 95.4(19) . .
O74 W22 O50 94.5(17) . .
O117 W22 O50 158.1(18) . .
O78 W22 O89 92.7(19) . .
O74 W22 O89 165.6(17) . .
O117 W22 O89 81.1(17) . .
O50 W22 O89 84.2(15) . .
O78 W22 O24 165.4(17) . .
O74 W22 O24 83.3(16) . .
O117 W22 O24 91.7(16) . .
O50 W22 O24 70.4(14) . .
O89 W22 O24 82.8(13) . .
O78 W22 U2 100.0(15) . .
O74 W22 U2 133.8(13) . .
O117 W22 U2 39.8(14) . .
O50 W22 U2 123.4(11) . .
O89 W22 U2 41.3(10) . .
O24 W22 U2 85.7(8) . .
O195 W23 O210 98(2) . .
O195 W23 O186 99(2) . .
O210 W23 O186 95(2) . .
O195 W23 O119 98(2) . .
O210 W23 O119 98(2) . .
O186 W23 O119 157(2) . .
O195 W23 O53 95(2) . .
O210 W23 O53 166.3(19) . .
O186 W23 O53 80.7(18) . .
O119 W23 O53 82.1(16) . .
O195 W23 O46 166(2) . .
O210 W23 O46 91.2(19) . .
O186 W23 O46 90.8(19) . .
O119 W23 O46 70.3(16) . .
O53 W23 O46 76.1(14) . .
O195 W23 U7 98.4(17) . .
O210 W23 U7 133.8(16) . .
O186 W23 U7 40.1(16) . .
O119 W23 U7 121.4(12) . .
O53 W23 U7 40.6(10) . .
O46 W23 U7 82.3(10) . .
O66 W24 O47 104(2) . .
O66 W24 O50 98.9(18) . .
O47 W24 O50 95.2(19) . .
O66 W24 O68 98.3(19) . .
O47 W24 O68 95.5(19) . .
O50 W24 O68 157.0(17) . .
O66 W24 O1 94.8(17) . .
O47 W24 O1 161.3(18) . .
O50 W24 O1 84.0(15) . .
O68 W24 O1 79.4(15) . .
O66 W24 O24 169.0(16) . .
O47 W24 O24 84.7(17) . .
O50 W24 O24 73.0(14) . .
O68 W24 O24 87.8(15) . .
O1 W24 O24 77.2(12) . .
O66 W24 U6 98.8(14) . .
O47 W24 U6 132.3(15) . .
O50 W24 U6 122.2(11) . .
O68 W24 U6 39.4(12) . .
O1 W24 U6 40.0(9) . .
O24 W24 U6 80.0(8) . .
O190 W25 O193 108(3) . .
O190 W25 O79 105(2) . .
O193 W25 O79 101(2) . .
O190 W25 O77 90(2) . .
O193 W25 O77 97(2) . .
O79 W25 O77 152.0(17) . .
O190 W25 O20 161(2) . .
O193 W25 O20 90(2) . .
O79 W25 O20 76.3(16) . .
O77 W25 O20 82.1(14) . .
O190 W25 O91 84(2) . .
O193 W25 O91 163(2) . .
O79 W25 O91 87.0(16) . .
O77 W25 O91 70.9(14) . .
O20 W25 O91 77.0(13) . .
O190 W25 U5 136(2) . .
O193 W25 U5 97.9(18) . .
O79 W25 U5 33.5(13) . .
O77 W25 U5 122.5(11) . .
O20 W25 U5 42.8(9) . .
O91 W25 U5 80.2(9) . .
O48 W26 O178 101(2) . .
O48 W26 O77 95.6(19) . .
O178 W26 O77 92(2) . .
O48 W26 O96 99(2) . .
O178 W26 O96 101(2) . .
O77 W26 O96 158.2(17) . .
O48 W26 O103 89.2(18) . .
O178 W26 O103 169(2) . .
O77 W26 O103 85.7(16) . .
O96 W26 O103 78.4(17) . .
O48 W26 O91 164.0(17) . .
O178 W26 O91 90(2) . .
O77 W26 O91 72.9(15) . .
O96 W26 O91 89.4(16) . .
O103 W26 O91 79.1(15) . .
O48 W26 U7 95.2(15) . .
O178 W26 U7 138.0(19) . .
O77 W26 U7 125.1(11) . .
O96 W26 U7 37.5(12) . .
O103 W26 U7 40.9(12) . .
O91 W26 U7 83.1(9) . .
O199 W27 O160 110(2) . .
O199 W27 O122 109(2) . .
O160 W27 O122 86.8(17) . .
O199 W27 O39 107(2) . .
O160 W27 O39 82.6(17) . .
O122 W27 O39 144.1(16) . .
O199 W27 O185 113(2) . .
O160 W27 O185 137.2(18) . .
O122 W27 O185 78.5(17) . .
O39 W27 O185 86.4(16) . .
O199 W27 U9 127.0(17) . .
O160 W27 U9 109.7(13) . .
O122 W27 U9 41.3(11) . .
O39 W27 U9 111.9(11) . .
O185 W27 U9 39.1(12) . .
O199 W27 U12 125.8(17) . .
O160 W27 U12 40.4(13) . .
O122 W27 U12 111.2(11) . .
O39 W27 U12 44.5(11) . .
O185 W27 U12 109.6(12) . .
U9 W27 U12 107.19(10) . .
O120 W28 O161 104(2) . .
O120 W28 O201 100(2) . .
O161 W28 O201 100(2) . .
O120 W28 O84 99(2) . .
O161 W28 O84 99.2(19) . .
O201 W28 O84 149(2) . .
O120 W28 O160 90.8(18) . .
O161 W28 O160 165.2(18) . .
O201 W28 O160 76.3(19) . .
O84 W28 O160 79.4(17) . .
O120 W28 O85 167.1(19) . .
O161 W28 O85 86.9(19) . .
O201 W28 O85 85.1(19) . .
O84 W28 O85 72.0(17) . .
O160 W28 O85 78.6(16) . .
O120 W28 U12 93.3(15) . .
O161 W28 U12 136.5(14) . .
O201 W28 U12 37.5(16) . .
O84 W28 U12 117.4(13) . .
O160 W28 U12 39.1(11) . .
O85 W28 U12 83.2(11) . .
O187 W29 O231 100(3) . .
O187 W29 O213 98(3) . .
O231 W29 O213 105(3) . .
O187 W29 O98 102(3) . .
O231 W29 O98 90(2) . .
O213 W29 O98 153(2) . .
O187 W29 O185 165(3) . .
O231 W29 O185 92(2) . .
O213 W29 O185 71(2) . .
O98 W29 O185 85.5(17) . .
O187 W29 O70 94(2) . .
O231 W29 O70 159(2) . .
O213 W29 O70 88(2) . .
O98 W29 O70 72.3(15) . .
O185 W29 O70 76.3(14) . .
O187 W29 U9 133(2) . .
O231 W29 U9 97.3(19) . .
O213 W29 U9 35(2) . .
O98 W29 U9 121.2(12) . .
O185 W29 U9 36.2(12) . .
O70 W29 U9 83.4(9) . .
O184 W30 O188 101(3) . .
O184 W30 O172 96(3) . .
O188 W30 O172 101(3) . .
O184 W30 O98 103(3) . .
O188 W30 O98 96(2) . .
O172 W30 O98 151(2) . .
O184 W30 O70 91(3) . .
O188 W30 O70 167(2) . .
O172 W30 O70 84(2) . .
O98 W30 O70 74.9(16) . .
O184 W30 O39 166(3) . .
O188 W30 O39 92(2) . .
O172 W30 O39 75.4(19) . .
O98 W30 O39 80.9(15) . .
O70 W30 O39 77.1(14) . .
O33 Na1 O131 173.0(19) 2_556 .
O33 Na1 O137 91.6(16) 2_556 .
O131 Na1 O137 93.1(15) . .
O33 Na1 O217 94.1(17) 2_556 2_556
O131 Na1 O217 89.7(16) . 2_556
O137 Na1 O217 104.4(17) . 2_556
O33 Na1 O129 88(2) 2_556 .
O131 Na1 O129 86(2) . .
O137 Na1 O129 170(3) . .
O217 Na1 O129 86(2) 2_556 .
O33 Na1 O215 90.4(13) 2_556 .
O131 Na1 O215 82.7(12) . .
O137 Na1 O215 125.2(14) . .
O217 Na1 O215 130.0(14) 2_556 .
O129 Na1 O215 44(2) . .
O33 Na1 W14 20.3(10) 2_556 2_556
O131 Na1 W14 161.8(13) . 2_556
O137 Na1 W14 98.4(12) . 2_556
O217 Na1 W14 73.9(12) 2_556 2_556
O129 Na1 W14 85(2) . 2_556
O215 Na1 W14 101.8(7) . 2_556
O242 Na2 O12 109(2) . .
O242 Na2 O35 79(2) . .
O12 Na2 O35 93.1(17) . .
O242 Na2 O139 94(2) . 2_665
O12 Na2 O139 88.1(16) . 2_665
O35 Na2 O139 173(2) . 2_665
O242 Na2 O161 144(2) . 2_665
O12 Na2 O161 107.1(19) . 2_665
O35 Na2 O161 96.9(18) . 2_665
O139 Na2 O161 89.7(19) 2_665 2_665
W5 O1 W24 144.4(19) . .
W5 O1 U6 105.8(14) . .
W24 O1 U6 106.0(14) . .
W13 O2 W8 115.0(15) . .
W8 O8 W13 99.6(12) . .
W12 O9 U9 113.4(18) . .
W7 O11 W21 149.0(19) . .
W7 O11 U4 104.3(14) . .
W21 O11 U4 100.2(13) . .
W9 O12 Na2 130(2) . .
O101 O19 U6 72(2) . .
O101 O19 U8 68(2) . .
U6 O19 U8 124.4(15) . .
W18 O20 W25 151.1(18) . .
W18 O20 U5 101.7(13) . .
W25 O20 U5 102.9(13) . .
W11 O21 W17 95.6(12) . .
W3 O22 W6 148(2) . .
W3 O22 U3 104.7(16) . .
W6 O22 U3 99.2(15) . .
W24 O24 W22 99.4(12) . .
W9 O25 U10 116.3(17) . .
W4 O26 W10 146.5(18) . .
W4 O26 U1 103.0(14) . .
W10 O26 U1 103.4(13) . .
W3 O27 W16 145(2) . .
W3 O27 U10 107.4(16) . .
W16 O27 U10 103.0(15) . .
W21 O29 W19 120(2) . .
O107 O30 U5 71(2) . .
O107 O30 U10 70.0(19) . .
U5 O30 U10 129.6(15) . .
W7 O31 W11 142.0(18) . .
W7 O31 U4 108.0(14) . .
W11 O31 U4 103.8(13) . .
W21 O32 U4 118.6(19) . .
W14 O33 Na1 133(2) . 2_556
W2 O35 Na2 130(2) . .
W13 O36 U8 118.6(18) . .
O124 O37 U3 72.5(19) . .
O124 O37 U9 67.2(18) . .
U3 O37 U9 124.8(14) . .
W1 O38 W10 99.8(14) . .
W27 O39 W30 146.8(19) . .
W27 O39 U12 102.8(15) . .
W30 O39 U12 104.9(14) . .
W9 O40 W2 98.8(14) . .
W20 O42 U5 114.6(18) . .
W4 O43 W13 141.3(17) . .
W4 O43 U8 109.7(14) . .
W13 O43 U8 105.8(13) . .
W20 O46 W23 99.2(15) . .
W24 O50 W22 117.2(19) . .
W3 O51 W2 151(2) . .
W3 O51 U3 101.4(16) . .
W2 O51 U3 100.3(14) . .
W16 O52 W6 116.1(17) . .
W18 O53 W23 145(2) . .
W18 O53 U7 108.0(16) . .
W23 O53 U7 104.0(15) . .
W11 O58 W17 120.5(19) . .
W19 O61 U11 114.7(19) . .
W24 O68 U6 110.6(18) . .
W5 O69 W14 148(2) . .
W5 O69 U6 104.0(17) . .
W14 O69 U6 100.1(16) . .
W30 O70 W29 98.2(15) . .
W26 O77 W25 118.9(19) . .
W25 O79 U5 121(2) . .
W14 O80 W15 116.3(18) . .
W8 O81 U1 120(2) . .
W10 O83 W1 115.9(18) . .
W12 O84 W28 119(2) . .
W28 O85 W12 96.6(17) . .
W5 O89 W22 142(2) . .
W5 O89 U2 103.6(16) . .
W22 O89 U2 104.8(15) . .
W4 O90 W8 151(2) . .
W4 O90 U1 102.4(16) . .
W8 O90 U1 102.2(15) . .
W25 O91 W26 97.4(14) . .
W4 O93 W1 148(2) . .
W4 O93 U8 104.8(17) . .
W1 O93 U8 102.3(15) . .
W26 O96 U7 113.5(19) . .
W14 O97 U6 115(2) . .
W29 O98 W30 114(2) . .
W15 O100 W14 97.6(15) . .
O19 O101 U6 72(2) . .
O19 O101 U8 77(2) . .
U6 O101 U8 130.5(17) . .
O132 O102 U2 74(2) . .
O132 O102 U11 71(2) . .
U2 O102 U11 130.0(16) . .
W18 O103 W26 146(2) . .
W18 O103 U7 104.6(18) . .
W26 O103 U7 105.1(17) . .
W6 O104 W16 96.0(14) . .
W1 O105 U8 112.2(18) . .
W6 O106 U3 118.4(19) . .
O30 O107 U5 72(2) . .
O30 O107 U10 74(2) . .
U5 O107 U10 133.1(16) . .
W21 O109 W19 94.0(14) . .
W7 O111 W19 152(3) . .
W7 O111 U11 103(2) . .
W19 O111 U11 101.1(18) . .
W2 O114 U3 118.1(19) . .
W11 O115 U4 113.8(16) . .
W22 O117 U2 111(2) . .
W16 O118 U10 116(2) . .
W23 O119 W20 118(2) . .
O183 O121 U1 70(2) . .
O183 O121 U4 74(2) . .
U1 O121 U4 130.1(15) . .
W27 O122 W12 144(2) . .
W27 O122 U9 106.8(16) . .
W12 O122 U9 105.0(15) . .
O37 O124 U9 75(2) . .
O37 O124 U3 70.0(18) . .
U9 O124 U3 128.2(16) . .
W9 O126 W2 115(2) . .
W10 O127 U1 116.6(17) . .
W1 O131 Na1 128(2) . .
O102 O132 U2 70(2) . .
O102 O132 U11 74(2) . .
U2 O132 U11 128.8(18) . .
W10 O137 Na1 133(2) . .
W17 O138 W7 132(2) . .
W17 O138 U11 114(2) . .
W7 O138 U11 107.6(19) . .
W12 O139 Na2 133(2) . 2_665
W15 O140 U2 120(2) . .
W3 O146 W9 142(2) . .
W3 O146 U10 107.0(19) . .
W9 O146 U10 102.9(16) . .
W17 O153 U11 121(2) . .
W18 O158 W20 141(2) . .
W18 O158 U5 105.8(19) . .
W20 O158 U5 104.9(18) . .
W27 O160 W28 143(2) . .
W27 O160 U12 108.6(18) . .
W28 O160 U12 105.5(17) . .
W28 O161 Na2 131(2) . 2_665
W30 O172 U12 121(3) . .
O182 O176 U7 67(2) . .
O182 O176 U12 72(2) . .
U7 O176 U12 126.8(19) . .
O176 O182 U7 73(2) . .
O176 O182 U12 70(2) . .
U7 O182 U12 129.4(19) . .
O121 O183 U1 73(2) . .
O121 O183 U4 71(2) . .
U1 O183 U4 130(2) . .
W27 O185 W29 140(2) . .
W27 O185 U9 107.8(18) . .
W29 O185 U9 110.3(18) . .
W23 O186 U7 110(2) . .
W5 O197 W15 146(2) . .
W5 O197 U2 101.8(17) . .
W15 O197 U2 104.7(17) . .
W28 O201 U12 114(2) . .
W29 O213 U9 119(3) . .
Na1 O215 Na1 179.997(2) 2_556 .
W15 O217 Na1 127(2) . 2_556
O242 O242 Na2 137(8) 2_665 .

loop_
_geom_bond_atom_site_label_1
_geom_bond_atom_site_label_2
_geom_bond_distance
_geom_bond_site_symmetry_2
U1 O71 1.78(4) .
U1 O5 1.79(3) .
U1 O183 2.31(4) .
U1 O81 2.35(4) .
U1 O127 2.35(4) .
U1 O121 2.36(4) .
U1 O26 2.52(3) .
U1 O90 2.57(4) .
U1 W4 3.472(3) .
U1 W10 3.645(4) .
U1 W8 3.651(4) .
U2 O67 1.83(4) .
U2 O156 1.86(5) .
U2 O102 2.31(4) .
U2 O132 2.37(4) .
U2 O140 2.38(4) .
U2 O89 2.47(4) .
U2 O117 2.49(4) .
U2 O197 2.49(4) .
U2 W5 3.481(4) .
U2 W22 3.616(4) .
U2 W15 3.624(4) .
U3 O4 1.64(3) .
U3 O94 1.75(4) .
U3 O106 2.33(4) .
U3 O37 2.37(3) .
U3 O124 2.41(4) .
U3 O114 2.48(4) .
U3 O22 2.53(4) .
U3 O51 2.58(4) .
U3 W3 3.474(4) .
U3 W6 3.610(4) .
U3 W2 3.615(4) .
U4 O60 1.81(4) .
U4 O55 1.84(4) .
U4 O32 2.30(4) .
U4 O121 2.38(3) .
U4 O183 2.41(5) .
U4 O31 2.42(3) .
U4 O115 2.48(4) .
U4 O11 2.56(3) .
U4 W7 3.484(4) .
U4 W11 3.648(4) .
U4 W21 3.659(4) .
U5 O134 1.77(4) .
U5 O75 1.80(5) .
U5 O107 2.33(4) .
U5 O30 2.34(3) .
U5 O79 2.34(4) .
U5 O42 2.40(4) .
U5 O158 2.41(5) .
U5 O20 2.54(3) .
U5 W18 3.462(4) .
U5 W20 3.632(4) .
U5 W25 3.640(4) .
U6 O135 1.81(4) .
U6 O63 1.85(4) .
U6 O19 2.33(3) .
U6 O101 2.33(4) .
U6 O97 2.40(4) .
U6 O1 2.41(3) .
U6 O68 2.45(4) .
U6 O69 2.55(4) .
U6 W5 3.477(4) .
U6 W24 3.608(4) .
U6 W14 3.612(4) .
U7 O73 1.74(5) .
U7 O86 1.80(4) .
U7 O182 2.29(4) .
U7 O176 2.37(4) .
U7 O96 2.41(4) .
U7 O53 2.43(4) .
U7 O103 2.46(4) .
U7 O186 2.49(5) .
U7 W18 3.487(4) .
U7 W26 3.628(5) .
U7 W23 3.633(4) .
U8 O136 1.82(4) .
U8 O157 1.84(4) .
U8 O36 2.31(4) .
U8 O101 2.34(4) .
U8 O43 2.35(3) .
U8 O105 2.39(4) .
U8 O19 2.47(4) .
U8 O93 2.50(4) .
U8 W4 3.486(4) .
U8 W13 3.604(3) .
U8 W1 3.612(4) .
U9 O44 1.80(4) .
U9 O191 1.85(4) .
U9 O185 2.29(4) .
U9 O124 2.30(4) .
U9 O213 2.39(6) .
U9 O122 2.39(4) .
U9 O37 2.41(3) .
U9 O9 2.47(4) .
U9 W27 3.460(4) .
U9 W12 3.606(4) .
U9 W29 3.635(4) .
U10 O6 1.81(3) .
U10 O41 1.89(5) .
U10 O107 2.37(4) .
U10 O27 2.43(4) .
U10 O30 2.43(3) .
U10 O146 2.44(4) .
U10 O118 2.45(4) .
U10 O25 2.50(4) .
U10 W3 3.460(3) .
U10 W16 3.639(4) .
U10 W9 3.645(3) .
U11 O76 1.79(4) .
U11 O18 1.80(4) .
U11 O138 2.20(4) .
U11 O153 2.30(5) .
U11 O132 2.39(4) .
U11 O102 2.42(4) .
U11 O61 2.43(4) .
U11 O111 2.55(5) .
U11 W7 3.483(4) .
U11 W19 3.598(4) .
U11 W17 3.609(4) .
U12 O166 1.71(5) .
U12 O15 1.86(4) .
U12 O160 2.38(4) .
U12 O176 2.41(4) .
U12 O172 2.41(5) .
U12 O201 2.42(5) .
U12 O182 2.43(4) .
U12 O39 2.50(4) .
U12 W27 3.479(4) .
U12 W28 3.638(4) .
W1 O131 1.78(4) .
W1 O62 1.83(4) .
W1 O105 1.95(4) .
W1 O83 2.02(4) .
W1 O93 2.13(4) .
W1 O38 2.19(4) .
W2 O54 1.67(4) .
W2 O114 1.71(4) .
W2 O35 1.77(4) .
W2 O126 2.01(4) .
W2 O51 2.11(4) .
W2 O40 2.23(4) .
W3 O23 1.69(3) .
W3 O22 1.83(4) .
W3 O146 1.84(4) .
W3 O27 1.84(4) .
W3 O51 1.87(4) .
W4 O28 1.70(4) .
W4 O90 1.85(4) .
W4 O93 1.88(4) .
W4 O26 1.89(3) .
W4 O43 1.90(3) .
W5 O69 1.83(4) .
W5 O113 1.84(5) .
W5 O1 1.93(3) .
W5 O89 1.94(4) .
W5 O197 1.98(4) .
W6 O13 1.78(4) .
W6 O34 1.82(4) .
W6 O106 1.87(4) .
W6 O52 2.06(4) .
W6 O22 2.21(4) .
W6 O104 2.23(4) .
W7 O14 1.77(4) .
W7 O11 1.81(4) .
W7 O31 1.87(3) .
W7 O111 1.88(5) .
W7 O138 2.11(5) .
W8 O92 1.77(5) .
W8 O175 1.82(5) .
W8 O81 1.85(4) .
W8 O2 2.03(3) .
W8 O90 2.11(4) .
W8 O8 2.16(3) .
W9 O12 1.77(3) .
W9 O25 1.77(4) .
W9 O59 1.82(4) .
W9 O126 1.97(4) .
W9 O40 2.18(4) .
W9 O146 2.22(4) .
W10 O137 1.61(4) .
W10 O3 1.70(4) .
W10 O127 1.92(4) .
W10 O83 1.94(4) .
W10 O26 2.11(3) .
W10 O38 2.19(4) .
W11 O7 1.73(4) .
W11 O205 1.77(5) .
W11 O115 1.85(4) .
W11 O58 1.91(4) .
W11 O31 2.21(3) .
W11 O21 2.26(3) .
W12 O139 1.70(4) .
W12 O112 1.83(4) .
W12 O9 1.83(4) .
W12 O84 1.95(5) .
W12 O122 2.16(4) .
W12 O85 2.25(4) .
W13 O57 1.75(4) .
W13 O230 1.85(5) .
W13 O36 1.88(4) .
W13 O2 1.93(3) .
W13 O43 2.17(3) .
W13 O8 2.22(3) .
W14 O168 1.77(5) .
W14 O33 1.77(4) .
W14 O97 1.86(4) .
W14 O80 1.96(4) .
W14 O69 2.15(4) .
W14 O100 2.33(4) .
W14 Na1 3.72(3) 2_556
W15 O217 1.68(5) .
W15 O99 1.70(4) .
W15 O140 1.80(4) .
W15 O80 1.98(4) .
W15 O197 2.07(4) .
W15 O100 2.12(4) .
W16 O72 1.75(4) .
W16 O177 1.78(5) .
W16 O118 1.82(4) .
W16 O52 1.88(3) .
W16 O27 2.22(4) .
W16 O104 2.27(4) .
W17 O17 1.71(4) .
W17 O128 1.74(4) .
W17 O153 1.85(5) .
W17 O58 1.96(4) .
W17 O138 2.11(4) .
W17 O21 2.28(3) .
W18 O165 1.83(6) .
W18 O53 1.86(4) .
W18 O20 1.90(3) .
W18 O158 1.91(4) .
W18 O103 1.93(4) .
W19 O10 1.72(4) .
W19 O61 1.83(4) .
W19 O45 1.83(4) .
W19 O29 1.96(4) .
W19 O111 2.10(5) .
W19 O109 2.33(4) .
W20 O110 1.74(4) .
W20 O87 1.77(4) .
W20 O42 1.91(4) .
W20 O119 1.97(4) .
W20 O46 2.14(4) .
W20 O158 2.17(4) .
W21 O214 1.76(5) .
W21 O49 1.80(3) .
W21 O29 1.92(4) .
W21 O32 1.96(4) .
W21 O11 2.19(3) .
W21 O109 2.26(4) .
W22 O78 1.73(5) .
W22 O74 1.80(4) .
W22 O117 1.87(5) .
W22 O50 2.00(4) .
W22 O89 2.08(4) .
W22 O24 2.20(3) .
W23 O195 1.79(5) .
W23 O210 1.81(5) .
W23 O186 1.93(5) .
W23 O119 1.94(4) .
W23 O53 2.17(4) .
W23 O46 2.26(4) .
W24 O66 1.72(4) .
W24 O47 1.81(5) .
W24 O50 1.90(4) .
W24 O68 1.93(4) .
W24 O1 2.10(3) .
W24 O24 2.16(3) .
W25 O190 1.71(6) .
W25 O193 1.75(6) .
W25 O79 1.83(4) .
W25 O77 2.01(4) .
W25 O20 2.11(3) .
W25 O91 2.23(4) .
W26 O48 1.71(4) .
W26 O178 1.75(6) .
W26 O77 1.89(4) .
W26 O96 1.92(4) .
W26 O103 2.10(4) .
W26 O91 2.24(4) .
W27 O199 1.73(5) .
W27 O160 1.89(4) .
W27 O122 1.91(4) .
W27 O39 1.93(4) .
W27 O185 1.99(4) .
W28 O120 1.69(4) .
W28 O161 1.81(5) .
W28 O201 1.91(5) .
W28 O84 1.96(4) .
W28 O160 2.19(4) .
W28 O85 2.25(4) .
W29 O187 1.68(7) .
W29 O231 1.80(6) .
W29 O213 1.83(7) .
W29 O98 1.94(4) .
W29 O185 2.14(4) .
W29 O70 2.31(4) .
W30 O184 1.61(7) .
W30 O188 1.73(7) .
W30 O172 1.79(5) .
W30 O98 2.04(4) .
W30 O70 2.11(4) .
W30 O39 2.12(4) .
Na1 O33 2.28(5) 2_556
Na1 O131 2.40(5) .
Na1 O137 2.46(5) .
Na1 O217 2.51(5) 2_556
Na1 O129 2.54(9) .
Na1 O215 2.68(3) .
Na1 W14 3.72(3) 2_556
Na2 O242 2.37(8) .
Na2 O12 2.37(5) .
Na2 O35 2.45(5) .
Na2 O139 2.47(5) 2_665
Na2 O161 2.49(6) 2_665
O19 O101 1.46(5) .
O30 O107 1.47(5) .
O33 Na1 2.28(5) 2_556
O37 O124 1.54(5) .
O102 O132 1.45(5) .
O121 O183 1.47(5) .
O139 Na2 2.47(5) 2_665
O161 Na2 2.49(6) 2_665
O176 O182 1.59(6) .
O215 Na1 2.68(3) 2_556
O217 Na1 2.51(5) 2_556
O235 O244 1.29(10) .
O242 O242 1.28(13) 2_665
